data_7108401
loop_
_publ_author_name
'Chengyou Han'
'Zibin Zhang'
'Guocan Yu'
'Feihe Huang'

_publ_section_title
;
 Syntheses of a pillar[4]arene[1]quinone and a difunctionalized
 pillar[5]arene by partial oxidation
;
_journal_name_full Chem.Commun.
_journal_page_first 9876
_journal_paper_doi 10.1039/c2cc35498e
_journal_volume 48
_journal_year 2012
_chemical_formula_moiety '2(C43 H44 O10), 3(C H2 Cl2)'
_chemical_formula_sum 'C44.5 H47 Cl3 O10'
_chemical_formula_weight 848.17
_chemical_name_systematic
;
?
;
_space_group_IT_number 14
_symmetry_cell_setting monoclinic
_symmetry_space_group_name_Hall '-P 2ybc'
_symmetry_space_group_name_H-M 'P 1 21/c 1'
_atom_sites_solution_hydrogens geom
_atom_sites_solution_primary direct
_atom_sites_solution_secondary difmap
_audit_creation_method SHELXL-97
_cell_angle_alpha 90.00
_cell_angle_beta 92.9319(9)
_cell_angle_gamma 90.00
_cell_formula_units_Z 16
_cell_length_a 36.5565(4)
_cell_length_b 20.67542(18)
_cell_length_c 22.5397(2)
_cell_measurement_reflns_used 31801
_cell_measurement_temperature 140(2)
_cell_measurement_theta_max 67.4362
_cell_measurement_theta_min 2.8995
_cell_volume 17013.7(3)
_computing_cell_refinement 'CrysAlis PRO (Agilent Technologies, 2011)'
_computing_data_collection 'CrysAlis PRO'
_computing_data_reduction 'CrysAlis PRO'
_computing_molecular_graphics 'OLEX2 (Dolomanov et al., 2009)'
_computing_publication_material OLEX2
_computing_structure_refinement 'SHELXL-97 (Sheldrick, 2008)'
_computing_structure_solution 'SHELXS-97 (Sheldrick, 2008)'
_diffrn_ambient_temperature 140(2)
_diffrn_detector_area_resol_mean 10.3592
_diffrn_measured_fraction_theta_full 0.990
_diffrn_measured_fraction_theta_max 0.990
_diffrn_measurement_device_type 'Xcalibur, Atlas, Gemini ultra'
_diffrn_measurement_method '\w scans'
_diffrn_radiation_monochromator graphite
_diffrn_radiation_source 'fine-focus sealed tube'
_diffrn_radiation_type CuK\a
_diffrn_radiation_wavelength 1.54184
_diffrn_reflns_av_R_equivalents 0.0390
_diffrn_reflns_av_sigmaI/netI 0.0326
_diffrn_reflns_limit_h_max 43
_diffrn_reflns_limit_h_min -40
_diffrn_reflns_limit_k_max 20
_diffrn_reflns_limit_k_min -24
_diffrn_reflns_limit_l_max 23
_diffrn_reflns_limit_l_min -26
_diffrn_reflns_number 102790
_diffrn_reflns_theta_full 67.56
_diffrn_reflns_theta_max 67.56
_diffrn_reflns_theta_min 2.90
_exptl_absorpt_coefficient_mu 2.425
_exptl_absorpt_correction_T_max 0.6175
_exptl_absorpt_correction_T_min 0.5108
_exptl_absorpt_correction_type multi-scan
_exptl_absorpt_process_details
;
CrysAlis PRO (Agilent Technologies, 2011)
;
_exptl_crystal_colour yellow
_exptl_crystal_density_diffrn 1.325
_exptl_crystal_density_method 'not measured'
_exptl_crystal_description block
_exptl_crystal_F_000 7120
_exptl_crystal_size_max 0.32
_exptl_crystal_size_mid 0.26
_exptl_crystal_size_min 0.22
_refine_diff_density_max 1.418
_refine_diff_density_min -1.452
_refine_diff_density_rms 0.061
_refine_ls_extinction_method none
_refine_ls_goodness_of_fit_ref 1.044
_refine_ls_hydrogen_treatment constr
_refine_ls_matrix_type full
_refine_ls_number_parameters 2103
_refine_ls_number_reflns 30386
_refine_ls_number_restraints 0
_refine_ls_restrained_S_all 1.044
_refine_ls_R_factor_all 0.0806
_refine_ls_R_factor_gt 0.0654
_refine_ls_shift/su_max 0.001
_refine_ls_shift/su_mean 0.000
_refine_ls_structure_factor_coef Fsqd
_refine_ls_weighting_details 'calc w=1/[\s^2^(Fo^2^)+(0.0840P)^2^+18.5470P] where P=(Fo^2^+2Fc^2^)/3'
_refine_ls_weighting_scheme calc
_refine_ls_wR_factor_gt 0.1692
_refine_ls_wR_factor_ref 0.1838
_reflns_number_gt 24099
_reflns_number_total 30386
_reflns_threshold_expression >2sigma(I)
_cod_data_source_file c2cc35498e.txt
_cod_data_source_block 120621_hcy_po_cu
_cod_original_sg_symbol_H-M 'P 21/c'
_cod_database_code 7108401

loop_
_symmetry_equiv_pos_as_xyz
'x, y, z'
'-x, y+1/2, -z+1/2'
'-x, -y, -z'
'x, -y-1/2, z-1/2'

loop_
_atom_site_label
_atom_site_type_symbol
_atom_site_fract_x
_atom_site_fract_y
_atom_site_fract_z
_atom_site_U_iso_or_equiv
_atom_site_adp_type
_atom_site_occupancy
_atom_site_symmetry_multiplicity
_atom_site_calc_flag
_atom_site_refinement_flags
O17 O 0.88229(5) 0.75272(9) -0.08045(9) 0.0369(4) Uani 1 1 d .
O19 O 0.98665(6) 0.77191(9) 0.07968(9) 0.0405(5) Uani 1 1 d .
O18 O 0.94718(5) 0.99034(8) -0.03376(9) 0.0356(4) Uani 1 1 d .
O16 O 0.81530(6) 0.97860(9) -0.07600(9) 0.0386(4) Uani 1 1 d .
O20 O 0.96483(7) 1.00713(10) 0.18913(10) 0.0524(6) Uani 1 1 d .
O15 O 0.76220(6) 0.75200(9) 0.01751(11) 0.0499(5) Uani 1 1 d .
C1 C 0.89964(7) 0.81048(12) -0.06829(11) 0.0290(5) Uani 1 1 d .
C2 C 0.98194(7) 0.88503(13) 0.07343(11) 0.0295(5) Uani 1 1 d .
C3 C 0.80077(7) 0.92275(12) -0.05359(12) 0.0326(6) Uani 1 1 d .
C4 C 0.94970(7) 0.87608(12) -0.02675(11) 0.0282(5) Uani 1 1 d .
C5 C 0.97637(7) 0.94446(13) 0.10041(12) 0.0346(6) Uani 1 1 d .
H5 H 0.9766 0.9827 0.0770 0.041 Uiso 1 1 calc R
C6 C 0.88129(7) 0.86599(12) -0.08916(11) 0.0297(5) Uani 1 1 d .
C7 C 0.89733(7) 0.92597(12) -0.07794(11) 0.0301(5) Uani 1 1 d .
H7 H 0.8852 0.9640 -0.0920 0.036 Uiso 1 1 calc R
O13 O 0.79039(7) 0.76992(13) 0.24011(10) 0.0594(6) Uani 1 1 d .
C8 C 0.93084(7) 0.93127(12) -0.04649(11) 0.0289(5) Uani 1 1 d .
C9 C 0.98648(7) 0.88120(13) 0.00747(12) 0.0308(5) Uani 1 1 d .
H9A H 1.0016 0.8430 -0.0014 0.037 Uiso 1 1 calc R
H9B H 0.9995 0.9203 -0.0057 0.037 Uiso 1 1 calc R
C10 C 0.80075(7) 0.80720(13) -0.05109(13) 0.0352(6) Uani 1 1 d .
H10 H 0.8095 0.7668 -0.0648 0.042 Uiso 1 1 calc R
C11 C 0.98197(7) 0.82951(13) 0.10887(12) 0.0324(6) Uani 1 1 d .
C12 C 0.76107(8) 0.81933(15) 0.15177(14) 0.0428(7) Uani 1 1 d .
H12 H 0.7557 0.7779 0.1352 0.051 Uiso 1 1 calc R
C13 C 0.81421(7) 0.86432(12) -0.07466(12) 0.0319(6) Uani 1 1 d .
C14 C 0.76041(8) 0.86612(13) 0.01102(14) 0.0381(6) Uani 1 1 d .
C15 C 0.77500(7) 0.80807(13) -0.00821(14) 0.0366(6) Uani 1 1 d .
C16 C 0.93354(7) 0.81602(12) -0.03812(11) 0.0286(5) Uani 1 1 d .
H16 H 0.9460 0.7780 -0.0249 0.034 Uiso 1 1 calc R
C17 C 0.97053(8) 0.94938(14) 0.16053(13) 0.0373(6) Uani 1 1 d .
C18 C 0.97116(8) 0.89410(14) 0.19606(12) 0.0376(6) Uani 1 1 d .
C19 C 0.84346(7) 0.86249(13) -0.11994(12) 0.0332(6) Uani 1 1 d .
H19A H 0.8400 0.8994 -0.1477 0.040 Uiso 1 1 calc R
H19B H 0.8411 0.8220 -0.1433 0.040 Uiso 1 1 calc R
C20 C 0.77349(8) 0.92313(13) -0.01274(13) 0.0359(6) Uani 1 1 d .
H20 H 0.7636 0.9633 -0.0008 0.043 Uiso 1 1 calc R
C21 C 0.75086(8) 0.87394(14) 0.11958(15) 0.0436(7) Uani 1 1 d .
C22 C 0.81035(9) 1.03595(13) -0.04232(14) 0.0430(7) Uani 1 1 d .
H22A H 0.8259 1.0704 -0.0571 0.065 Uiso 1 1 calc R
H22B H 0.8172 1.0276 -0.0004 0.065 Uiso 1 1 calc R
H22C H 0.7846 1.0493 -0.0463 0.065 Uiso 1 1 calc R
O14 O 0.74817(8) 0.98725(11) 0.11123(15) 0.0705(8) Uani 1 1 d .
C23 C 0.92428(9) 0.90066(18) 0.27215(13) 0.0488(8) Uani 1 1 d .
C24 C 0.90059(10) 0.69523(13) -0.06094(15) 0.0479(8) Uani 1 1 d .
H24A H 0.9240 0.6917 -0.0801 0.072 Uiso 1 1 calc R
H24B H 0.8853 0.6576 -0.0716 0.072 Uiso 1 1 calc R
H24C H 0.9051 0.6967 -0.0177 0.072 Uiso 1 1 calc R
C25 C 0.97713(8) 0.83435(14) 0.16956(12) 0.0363(6) Uani 1 1 d .
H25 H 0.9779 0.7964 0.1933 0.044 Uiso 1 1 calc R
O12 O 0.92296(8) 0.78604(15) 0.27500(15) 0.0770(8) Uani 1 1 d .
C26 C 0.92349(8) 1.04486(13) -0.03277(14) 0.0397(6) Uani 1 1 d .
H26A H 0.9136 1.0539 -0.0731 0.060 Uiso 1 1 calc R
H26B H 0.9373 1.0825 -0.0175 0.060 Uiso 1 1 calc R
H26C H 0.9033 1.0357 -0.0070 0.060 Uiso 1 1 calc R
C27 C 0.95638(14) 1.06127(18) 0.15266(19) 0.0754(13) Uani 1 1 d .
H27A H 0.9359 1.0506 0.1246 0.113 Uiso 1 1 calc R
H27B H 0.9778 1.0730 0.1306 0.113 Uiso 1 1 calc R
H27C H 0.9495 1.0978 0.1775 0.113 Uiso 1 1 calc R
C28 C 0.96469(9) 0.89939(17) 0.26194(13) 0.0474(7) Uani 1 1 d .
H28A H 0.9762 0.8621 0.2832 0.057 Uiso 1 1 calc R
H28B H 0.9763 0.9394 0.2781 0.057 Uiso 1 1 calc R
C29 C 0.90567(10) 0.83635(19) 0.27821(14) 0.0543(8) Uani 1 1 d .
C30 C 0.75861(9) 0.93426(15) 0.14518(18) 0.0537(9) Uani 1 1 d .
C31 C 0.73246(8) 0.86870(14) 0.05815(15) 0.0440(7) Uani 1 1 d .
H31A H 0.7162 0.9064 0.0508 0.053 Uiso 1 1 calc R
H31B H 0.7172 0.8292 0.0558 0.053 Uiso 1 1 calc R
C32 C 0.78553(10) 0.8832(2) 0.23350(17) 0.0576(10) Uani 1 1 d .
C33 C 0.98183(10) 0.71403(14) 0.11247(15) 0.0504(8) Uani 1 1 d .
H33A H 0.9831 0.6767 0.0858 0.076 Uiso 1 1 calc R
H33B H 0.9579 0.7149 0.1301 0.076 Uiso 1 1 calc R
H33C H 1.0012 0.7106 0.1440 0.076 Uiso 1 1 calc R
C34 C 0.77879(9) 0.82319(17) 0.20717(15) 0.0491(8) Uani 1 1 d .
C35 C 0.79553(10) 0.71172(18) 0.20813(16) 0.0550(8) Uani 1 1 d .
H35A H 0.8084 0.7212 0.1721 0.083 Uiso 1 1 calc R
H35B H 0.7716 0.6924 0.1972 0.083 Uiso 1 1 calc R
H35C H 0.8101 0.6814 0.2330 0.083 Uiso 1 1 calc R
C36 C 0.90415(10) 0.95296(19) 0.27493(17) 0.0609(10) Uani 1 1 d .
H36 H 0.9161 0.9937 0.2729 0.073 Uiso 1 1 calc R
C37 C 0.77533(10) 0.93813(19) 0.20189(19) 0.0623(11) Uani 1 1 d .
H37 H 0.7798 0.9794 0.2193 0.075 Uiso 1 1 calc R
O11 O 0.84676(9) 1.00214(16) 0.2814(2) 0.1083(15) Uani 1 1 d .
C38 C 0.84628(11) 0.8887(2) 0.28856(15) 0.0612(10) Uani 1 1 d .
C39 C 0.86640(11) 0.8356(2) 0.28742(15) 0.0615(10) Uani 1 1 d .
H39 H 0.8548 0.7950 0.2928 0.074 Uiso 1 1 calc R
C40 C 0.78589(11) 0.69868(15) 0.0199(2) 0.0609(10) Uani 1 1 d .
H40A H 0.7875 0.6804 -0.0200 0.091 Uiso 1 1 calc R
H40B H 0.7765 0.6658 0.0465 0.091 Uiso 1 1 calc R
H40C H 0.8103 0.7125 0.0349 0.091 Uiso 1 1 calc R
C41 C 0.80539(11) 0.8885(3) 0.29416(18) 0.0761(13) Uani 1 1 d .
H41A H 0.7979 0.9289 0.3138 0.091 Uiso 1 1 calc R
H41B H 0.7985 0.8517 0.3192 0.091 Uiso 1 1 calc R
C42 C 0.86441(11) 0.9525(2) 0.28093(19) 0.0702(12) Uani 1 1 d .
C43 C 0.76709(13) 1.04636(17) 0.1241(3) 0.0909(18) Uani 1 1 d .
H43A H 0.7608 1.0780 0.0928 0.136 Uiso 1 1 calc R
H43B H 0.7936 1.0385 0.1258 0.136 Uiso 1 1 calc R
H43C H 0.7599 1.0632 0.1624 0.136 Uiso 1 1 calc R
Cl10 Cl 0.49148(3) 0.98536(5) 0.16705(6) 0.0823(3) Uani 1 1 d .
Cl9 Cl 0.53764(3) 0.89023(5) 0.22535(4) 0.0673(3) Uani 1 1 d .
O37 O 0.61052(6) 1.00038(9) 0.58171(9) 0.0382(4) Uani 1 1 d .
O40 O 0.53742(6) 1.25222(10) 0.30498(9) 0.0443(5) Uani 1 1 d .
O39 O 0.51432(6) 1.01206(9) 0.40410(9) 0.0409(5) Uani 1 1 d .
O34 O 0.75835(6) 1.24598(9) 0.41727(9) 0.0414(5) Uani 1 1 d .
O38 O 0.54017(6) 1.23091(9) 0.52544(10) 0.0407(5) Uani 1 1 d .
O36 O 0.67533(6) 1.23219(9) 0.59440(9) 0.0399(4) Uani 1 1 d .
C44 C 0.60795(7) 1.11417(13) 0.58987(11) 0.0312(5) Uani 1 1 d .
O35 O 0.73430(6) 1.00917(9) 0.50231(10) 0.0453(5) Uani 1 1 d .
C45 C 0.51662(7) 1.12481(12) 0.41351(12) 0.0301(5) Uani 1 1 d .
O32 O 0.66151(6) 1.26144(10) 0.24325(10) 0.0487(5) Uani 1 1 d .
C46 C 0.71979(8) 1.06415(13) 0.52722(12) 0.0352(6) Uani 1 1 d .
C47 C 0.67612(8) 1.11843(13) 0.58744(11) 0.0336(6) Uani 1 1 d .
C48 C 0.55987(7) 1.05881(12) 0.53229(11) 0.0300(5) Uani 1 1 d .
H48 H 0.5493 1.0195 0.5179 0.036 Uiso 1 1 calc R
C49 C 0.51999(7) 1.07079(12) 0.37722(12) 0.0317(5) Uani 1 1 d .
C50 C 0.54239(7) 1.11704(12) 0.51822(11) 0.0294(5) Uani 1 1 d .
C51 C 0.72126(8) 1.17948(13) 0.53631(12) 0.0335(6) Uani 1 1 d .
H51 H 0.7320 1.2200 0.5276 0.040 Uiso 1 1 calc R
C52 C 0.52264(7) 1.18568(13) 0.38956(12) 0.0322(6) Uani 1 1 d .
H52 H 0.5206 1.2229 0.4138 0.039 Uiso 1 1 calc R
O33 O 0.71603(6) 1.03280(10) 0.28273(9) 0.0467(5) Uani 1 1 d .
C53 C 0.74754(7) 1.19443(13) 0.38211(12) 0.0325(6) Uani 1 1 d .
C54 C 0.69076(8) 1.06207(13) 0.56453(12) 0.0370(6) Uani 1 1 d .
H54 H 0.6807 1.0214 0.5746 0.044 Uiso 1 1 calc R
C55 C 0.59232(7) 1.05688(12) 0.56688(11) 0.0307(5) Uani 1 1 d .
C56 C 0.69126(8) 1.17770(13) 0.57171(11) 0.0321(6) Uani 1 1 d .
C57 C 0.72310(7) 1.14607(14) 0.29061(12) 0.0347(6) Uani 1 1 d .
C58 C 0.74170(7) 1.07954(13) 0.37482(13) 0.0356(6) Uani 1 1 d .
H58 H 0.7447 1.0378 0.3919 0.043 Uiso 1 1 calc R
C59 C 0.50782(7) 1.11784(13) 0.47801(12) 0.0322(6) Uani 1 1 d .
H59A H 0.4941 1.0772 0.4833 0.039 Uiso 1 1 calc R
H59B H 0.4921 1.1543 0.4894 0.039 Uiso 1 1 calc R
C60 C 0.75204(7) 1.13366(13) 0.40802(12) 0.0323(6) Uani 1 1 d .
C61 C 0.55822(7) 1.17409(12) 0.54025(12) 0.0320(6) Uani 1 1 d .
C62 C 0.52853(7) 1.07802(13) 0.31812(12) 0.0345(6) Uani 1 1 d .
H62 H 0.5303 1.0408 0.2937 0.041 Uiso 1 1 calc R
C63 C 0.53158(7) 1.19288(13) 0.33098(13) 0.0343(6) Uani 1 1 d .
C64 C 0.53444(7) 1.13911(14) 0.29438(12) 0.0348(6) Uani 1 1 d .
C65 C 0.76704(7) 1.12670(13) 0.47142(13) 0.0359(6) Uani 1 1 d .
H65A H 0.7829 1.1642 0.4821 0.043 Uiso 1 1 calc R
H65B H 0.7821 1.0870 0.4753 0.043 Uiso 1 1 calc R
C66 C 0.73588(7) 1.12303(13) 0.51340(12) 0.0328(6) Uani 1 1 d .
C67 C 0.73324(7) 1.20058(14) 0.32373(12) 0.0350(6) Uani 1 1 d .
H67 H 0.7304 1.2423 0.3065 0.042 Uiso 1 1 calc R
C68 C 0.60660(8) 1.09106(15) 0.21882(12) 0.0395(6) Uani 1 1 d .
C69 C 0.72698(8) 1.08540(14) 0.31701(13) 0.0368(6) Uani 1 1 d .
C70 C 0.64669(8) 1.09410(15) 0.21722(12) 0.0399(6) Uani 1 1 d .
H70 H 0.6597 1.0554 0.2099 0.048 Uiso 1 1 calc R
C71 C 0.60505(8) 1.20735(15) 0.23315(13) 0.0415(7) Uani 1 1 d .
H71 H 0.5918 1.2466 0.2366 0.050 Uiso 1 1 calc R
C72 C 0.58611(8) 1.15195(14) 0.22711(11) 0.0370(6) Uani 1 1 d .
C73 C 0.66566(8) 1.14883(14) 0.22558(11) 0.0354(6) Uani 1 1 d .
C74 C 0.59037(8) 1.17213(13) 0.57608(12) 0.0334(6) Uani 1 1 d .
H74 H 0.6005 1.2114 0.5914 0.040 Uiso 1 1 calc R
C75 C 0.64528(8) 1.21013(14) 0.23475(12) 0.0376(6) Uani 1 1 d .
C76 C 0.59394(10) 0.94123(14) 0.56197(16) 0.0520(8) Uani 1 1 d .
H76A H 0.5921 0.9404 0.5184 0.078 Uiso 1 1 calc R
H76B H 0.5694 0.9379 0.5772 0.078 Uiso 1 1 calc R
H76C H 0.6089 0.9047 0.5767 0.078 Uiso 1 1 calc R
C77 C 0.70678(8) 1.15234(16) 0.22750(12) 0.0411(7) Uani 1 1 d .
H77A H 0.7144 1.1941 0.2106 0.049 Uiso 1 1 calc R
H77B H 0.7164 1.1172 0.2028 0.049 Uiso 1 1 calc R
C78 C 0.64384(8) 1.11412(14) 0.62668(12) 0.0375(6) Uani 1 1 d .
H78A H 0.6444 1.1513 0.6544 0.045 Uiso 1 1 calc R
H78B H 0.6457 1.0740 0.6506 0.045 Uiso 1 1 calc R
C79 C 0.68650(11) 1.29273(14) 0.57184(15) 0.0500(8) Uani 1 1 d .
H79A H 0.6829 1.2928 0.5284 0.075 Uiso 1 1 calc R
H79B H 0.7125 1.2998 0.5830 0.075 Uiso 1 1 calc R
H79C H 0.6718 1.3273 0.5885 0.075 Uiso 1 1 calc R
C80 C 0.53136(10) 0.93857(16) 0.16200(14) 0.0500(8) Uani 1 1 d .
H80A H 0.5292 0.9109 0.1262 0.060 Uiso 1 1 calc R
H80B H 0.5528 0.9673 0.1584 0.060 Uiso 1 1 calc R
C81 C 0.71082(10) 0.97345(16) 0.31294(16) 0.0527(8) Uani 1 1 d .
H81A H 0.6996 0.9418 0.2852 0.079 Uiso 1 1 calc R
H81B H 0.6947 0.9805 0.3458 0.079 Uiso 1 1 calc R
H81C H 0.7345 0.9571 0.3287 0.079 Uiso 1 1 calc R
C82 C 0.54497(8) 1.14727(16) 0.23047(13) 0.0416(7) Uani 1 1 d .
H82A H 0.5358 1.1099 0.2066 0.050 Uiso 1 1 calc R
H82B H 0.5334 1.1869 0.2135 0.050 Uiso 1 1 calc R
O7 O 1.04802(5) 1.07360(9) 0.35228(8) 0.0349(4) Uani 1 1 d .
O8 O 1.13915(5) 1.03864(10) 0.55335(8) 0.0376(4) Uani 1 1 d .
O3 O 1.11215(5) 0.71672(9) 0.26042(9) 0.0384(4) Uani 1 1 d .
O6 O 1.19331(5) 1.07616(9) 0.35164(9) 0.0368(4) Uani 1 1 d .
O1 O 1.06991(6) 0.67984(10) 0.45342(10) 0.0441(5) Uani 1 1 d .
O10 O 1.14973(6) 0.81446(9) 0.62125(9) 0.0418(5) Uani 1 1 d .
O5 O 1.09964(5) 0.95440(10) 0.18625(8) 0.0370(4) Uani 1 1 d .
O4 O 1.23512(5) 0.87260(9) 0.25515(8) 0.0357(4) Uani 1 1 d .
O2 O 1.21326(6) 0.70032(11) 0.43724(10) 0.0499(5) Uani 1 1 d .
C83 C 1.15942(7) 0.96955(12) 0.22837(11) 0.0284(5) Uani 1 1 d .
O9 O 1.02376(5) 0.90248(9) 0.50078(9) 0.0400(4) Uani 1 1 d .
C84 C 1.08083(7) 1.02786(11) 0.50468(11) 0.0282(5) Uani 1 1 d .
C85 C 1.06989(7) 1.06506(12) 0.40325(11) 0.0289(5) Uani 1 1 d .
C86 C 1.18007(8) 0.69927(12) 0.43991(12) 0.0335(6) Uani 1 1 d .
C87 C 1.17093(7) 1.04693(12) 0.30807(11) 0.0303(5) Uani 1 1 d .
C88 C 1.12929(7) 1.07741(12) 0.45147(12) 0.0305(5) Uani 1 1 d .
H88 H 1.1540 1.0915 0.4510 0.037 Uiso 1 1 calc R
C89 C 1.14197(7) 0.75720(12) 0.25856(11) 0.0303(5) Uani 1 1 d .
C90 C 1.18313(7) 0.99990(12) 0.26976(11) 0.0297(5) Uani 1 1 d .
H90 H 1.2083 0.9882 0.2719 0.036 Uiso 1 1 calc R
C91 C 1.06709(7) 0.99530(12) 0.55948(11) 0.0301(5) Uani 1 1 d .
H91A H 1.0781 1.0168 0.5954 0.036 Uiso 1 1 calc R
H91B H 1.0402 1.0004 0.5598 0.036 Uiso 1 1 calc R
C92 C 1.10613(7) 1.08680(11) 0.40130(11) 0.0289(5) Uani 1 1 d .
C93 C 1.10794(8) 0.90251(12) 0.59307(11) 0.0312(5) Uani 1 1 d .
H93 H 1.1225 0.9325 0.6158 0.037 Uiso 1 1 calc R
C94 C 1.17279(7) 0.91509(13) 0.19033(11) 0.0305(5) Uani 1 1 d .
H94A H 1.1977 0.9252 0.1777 0.037 Uiso 1 1 calc R
H94B H 1.1564 0.9107 0.1542 0.037 Uiso 1 1 calc R
C95 C 1.14256(7) 0.81355(13) 0.22514(11) 0.0301(5) Uani 1 1 d .
H95 H 1.1212 0.8261 0.2021 0.036 Uiso 1 1 calc R
C96 C 1.11713(7) 1.04797(12) 0.50221(11) 0.0294(5) Uani 1 1 d .
C97 C 1.13436(7) 1.06709(12) 0.30382(11) 0.0297(5) Uani 1 1 d .
C98 C 1.12247(7) 0.98784(12) 0.22589(11) 0.0301(5) Uani 1 1 d .
C99 C 1.09666(8) 0.79285(12) 0.56060(11) 0.0330(6) Uani 1 1 d .
C100 C 1.20493(7) 0.83296(12) 0.25850(11) 0.0288(5) Uani 1 1 d .
C101 C 1.07660(7) 0.92400(12) 0.56140(11) 0.0294(5) Uani 1 1 d .
C102 C 1.17330(7) 0.73821(12) 0.29238(11) 0.0302(5) Uani 1 1 d .
C103 C 1.11068(7) 1.03721(13) 0.26209(11) 0.0315(5) Uani 1 1 d .
H103 H 1.0859 1.0509 0.2582 0.038 Uiso 1 1 calc R
C104 C 1.05751(7) 1.03710(12) 0.45463(11) 0.0294(5) Uani 1 1 d .
H104 H 1.0326 1.0240 0.4556 0.035 Uiso 1 1 calc R
C105 C 1.20453(7) 0.77643(13) 0.29194(11) 0.0306(5) Uani 1 1 d .
H105 H 1.2259 0.7638 0.3148 0.037 Uiso 1 1 calc R
C106 C 1.12014(8) 1.11754(12) 0.34573(12) 0.0329(6) Uani 1 1 d .
H10A H 1.1401 1.1483 0.3571 0.039 Uiso 1 1 calc R
H10B H 1.1001 1.1422 0.3251 0.039 Uiso 1 1 calc R
C107 C 1.17361(7) 0.85192(12) 0.22463(10) 0.0280(5) Uani 1 1 d .
C108 C 1.15594(8) 0.68370(12) 0.38637(11) 0.0306(5) Uani 1 1 d .
C109 C 1.10293(8) 0.68806(12) 0.44953(12) 0.0334(6) Uani 1 1 d .
C110 C 1.10815(9) 0.72213(13) 0.55898(12) 0.0381(6) Uani 1 1 d .
H11A H 1.1251 0.7126 0.5935 0.046 Uiso 1 1 calc R
H11B H 1.0863 0.6942 0.5617 0.046 Uiso 1 1 calc R
C111 C 1.16278(8) 0.71207(12) 0.49646(12) 0.0347(6) Uani 1 1 d .
H111 H 1.1779 0.7242 0.5301 0.042 Uiso 1 1 calc R
C112 C 1.12000(8) 0.67796(13) 0.39268(12) 0.0356(6) Uani 1 1 d .
H112 H 1.1047 0.6668 0.3588 0.043 Uiso 1 1 calc R
C113 C 1.12675(8) 0.70738(11) 0.50234(11) 0.0320(6) Uani 1 1 d .
C114 C 1.00475(8) 0.86070(15) 0.45997(14) 0.0429(7) Uani 1 1 d .
H11C H 0.9949 0.8239 0.4814 0.064 Uiso 1 1 calc R
H11D H 1.0216 0.8450 0.4308 0.064 Uiso 1 1 calc R
H11E H 0.9846 0.8844 0.4395 0.064 Uiso 1 1 calc R
C115 C 1.05514(7) 0.87871(13) 0.52978(12) 0.0318(6) Uani 1 1 d .
C116 C 1.01329(8) 1.04294(15) 0.35004(14) 0.0444(7) Uani 1 1 d .
H11F H 0.9977 1.0635 0.3787 0.067 Uiso 1 1 calc R
H11G H 1.0163 0.9970 0.3599 0.067 Uiso 1 1 calc R
H11H H 1.0018 1.0471 0.3100 0.067 Uiso 1 1 calc R
C117 C 1.06484(8) 0.81368(13) 0.53001(12) 0.0344(6) Uani 1 1 d .
H117 H 1.0496 0.7832 0.5091 0.041 Uiso 1 1 calc R
C118 C 1.11839(8) 0.83786(13) 0.59204(11) 0.0334(6) Uani 1 1 d .
C119 C 1.26345(8) 0.86588(15) 0.30036(13) 0.0375(6) Uani 1 1 d .
H11I H 1.2528 0.8668 0.3394 0.056 Uiso 1 1 calc R
H11J H 1.2809 0.9015 0.2975 0.056 Uiso 1 1 calc R
H11K H 1.2761 0.8246 0.2953 0.056 Uiso 1 1 calc R
C120 C 1.16802(8) 0.85687(14) 0.66258(13) 0.0387(6) Uani 1 1 d .
H12A H 1.1508 0.8719 0.6915 0.058 Uiso 1 1 calc R
H12B H 1.1776 0.8941 0.6414 0.058 Uiso 1 1 calc R
H12C H 1.1883 0.8339 0.6834 0.058 Uiso 1 1 calc R
C121 C 1.17364(8) 0.67573(12) 0.32762(12) 0.0345(6) Uani 1 1 d .
H12D H 1.1604 0.6419 0.3040 0.041 Uiso 1 1 calc R
H12E H 1.1993 0.6612 0.3350 0.041 Uiso 1 1 calc R
C122 C 1.07991(8) 0.73457(17) 0.22631(15) 0.0467(7) Uani 1 1 d .
H12F H 1.0715 0.7770 0.2394 0.070 Uiso 1 1 calc R
H12G H 1.0607 0.7024 0.2319 0.070 Uiso 1 1 calc R
H12H H 1.0853 0.7366 0.1842 0.070 Uiso 1 1 calc R
C123 C 1.22809(9) 1.04711(17) 0.36407(14) 0.0471(7) Uani 1 1 d .
H12I H 1.2405 1.0689 0.3981 0.071 Uiso 1 1 calc R
H12J H 1.2430 1.0511 0.3293 0.071 Uiso 1 1 calc R
H12K H 1.2248 1.0013 0.3734 0.071 Uiso 1 1 calc R
C124 C 1.17699(9) 1.0356(2) 0.54757(16) 0.0561(9) Uani 1 1 d .
H12L H 1.1887 1.0172 0.5838 0.084 Uiso 1 1 calc R
H12M H 1.1865 1.0793 0.5414 0.084 Uiso 1 1 calc R
H12N H 1.1822 1.0083 0.5135 0.084 Uiso 1 1 calc R
C125 C 1.06123(8) 0.96390(18) 0.19007(15) 0.0504(8) Uani 1 1 d .
H12O H 1.0544 0.9560 0.2309 0.076 Uiso 1 1 calc R
H12P H 1.0480 0.9338 0.1631 0.076 Uiso 1 1 calc R
H12Q H 1.0549 1.0085 0.1788 0.076 Uiso 1 1 calc R
O26 O 0.54702(5) 0.81293(9) 0.34415(8) 0.0348(4) Uani 1 1 d .
O24 O 0.52821(6) 0.64173(10) 0.48866(9) 0.0419(5) Uani 1 1 d .
O27 O 0.69339(5) 0.82269(10) 0.34011(10) 0.0446(5) Uani 1 1 d .
O28 O 0.59955(5) 0.68063(10) 0.19000(8) 0.0370(4) Uani 1 1 d .
O25 O 0.63788(6) 0.78304(11) 0.54643(9) 0.0456(5) Uani 1 1 d .
O30 O 0.61281(6) 0.44858(10) 0.25734(9) 0.0436(5) Uani 1 1 d .
O29 O 0.73281(5) 0.61149(10) 0.26457(9) 0.0397(4) Uani 1 1 d .
O23 O 0.65008(6) 0.56093(12) 0.62410(9) 0.0523(6) Uani 1 1 d .
O22 O 0.57267(7) 0.41681(11) 0.45688(12) 0.0565(6) Uani 1 1 d .
C126 C 0.65981(7) 0.70396(13) 0.22644(11) 0.0303(5) Uani 1 1 d .
C127 C 0.58004(7) 0.76915(12) 0.49719(12) 0.0315(5) Uani 1 1 d .
C128 C 0.64257(8) 0.48935(13) 0.25608(12) 0.0338(6) Uani 1 1 d .
C129 C 0.67350(7) 0.64850(14) 0.19020(11) 0.0320(6) Uani 1 1 d .
H12R H 0.6986 0.6581 0.1784 0.038 Uiso 1 1 calc R
H12S H 0.6576 0.6437 0.1536 0.038 Uiso 1 1 calc R
C130 C 0.61000(7) 0.76881(13) 0.26030(12) 0.0322(6) Uani 1 1 d .
H130 H 0.5847 0.7795 0.2579 0.039 Uiso 1 1 calc R
C131 C 0.55826(8) 0.61954(14) 0.52218(12) 0.0357(6) Uani 1 1 d .
O21 O 0.71489(6) 0.44914(11) 0.43098(11) 0.0519(5) Uani 1 1 d .
C132 C 0.63369(7) 0.80418(12) 0.29816(12) 0.0325(6) Uani 1 1 d .
C133 C 0.62791(7) 0.82067(12) 0.44412(12) 0.0336(6) Uani 1 1 d .
H133 H 0.6524 0.8360 0.4438 0.040 Uiso 1 1 calc R
C134 C 0.64321(7) 0.54535(13) 0.22232(11) 0.0320(6) Uani 1 1 d .
H134 H 0.6225 0.5563 0.1972 0.038 Uiso 1 1 calc R
C135 C 0.56899(7) 0.80508(12) 0.39533(12) 0.0306(5) Uani 1 1 d .
C136 C 0.60791(8) 0.64619(15) 0.59095(12) 0.0392(6) Uani 1 1 d .
H136 H 0.6210 0.6771 0.6149 0.047 Uiso 1 1 calc R
C137 C 0.67081(7) 0.78800(13) 0.30051(12) 0.0336(6) Uani 1 1 d .
C138 C 0.70370(7) 0.56878(14) 0.26218(11) 0.0324(6) Uani 1 1 d .
C139 C 0.67342(8) 0.47105(13) 0.29112(12) 0.0357(6) Uani 1 1 d .
C140 C 0.60479(7) 0.82812(12) 0.39353(12) 0.0317(5) Uani 1 1 d .
C141 C 0.68196(9) 0.44264(13) 0.43649(14) 0.0402(7) Uani 1 1 d .
C142 C 0.62227(7) 0.71843(13) 0.22601(11) 0.0308(5) Uani 1 1 d .
C143 C 0.61594(7) 0.79134(13) 0.49516(12) 0.0340(6) Uani 1 1 d .
C144 C 0.67372(7) 0.58594(13) 0.22465(10) 0.0299(5) Uani 1 1 d .
C145 C 0.57766(7) 0.66607(14) 0.55572(11) 0.0337(6) Uani 1 1 d .
C146 C 0.62988(9) 0.44901(13) 0.50178(13) 0.0422(7) Uani 1 1 d .
C147 C 0.56686(8) 0.73695(14) 0.55229(12) 0.0364(6) Uani 1 1 d .
H14A H 0.5399 0.7406 0.5524 0.044 Uiso 1 1 calc R
H14B H 0.5774 0.7597 0.5878 0.044 Uiso 1 1 calc R
C148 C 0.65751(9) 0.41949(12) 0.38575(13) 0.0383(6) Uani 1 1 d .
C149 C 0.59984(9) 0.53573(14) 0.55854(12) 0.0416(7) Uani 1 1 d .
C150 C 0.67381(9) 0.40861(14) 0.32658(13) 0.0423(7) Uani 1 1 d .
H15A H 0.6596 0.3751 0.3041 0.051 Uiso 1 1 calc R
H15B H 0.6993 0.3930 0.3328 0.051 Uiso 1 1 calc R
C151 C 0.68353(7) 0.73986(13) 0.26390(12) 0.0325(6) Uani 1 1 d .
H151 H 0.7091 0.7312 0.2644 0.039 Uiso 1 1 calc R
C152 C 0.61890(8) 0.85672(13) 0.33751(13) 0.0361(6) Uani 1 1 d .
H15C H 0.6386 0.8882 0.3480 0.043 Uiso 1 1 calc R
H15D H 0.5988 0.8801 0.3155 0.043 Uiso 1 1 calc R
C153 C 0.70367(8) 0.51135(13) 0.29374(12) 0.0347(6) Uani 1 1 d .
H153 H 0.7248 0.4994 0.3176 0.042 Uiso 1 1 calc R
C154 C 0.55683(7) 0.77646(12) 0.44659(12) 0.0302(5) Uani 1 1 d .
H154 H 0.5322 0.7616 0.4471 0.036 Uiso 1 1 calc R
C155 C 0.72635(9) 0.79238(18) 0.35989(16) 0.0522(8) Uani 1 1 d .
H15E H 0.7429 0.7900 0.3271 0.078 Uiso 1 1 calc R
H15F H 0.7211 0.7486 0.3738 0.078 Uiso 1 1 calc R
H15G H 0.7380 0.8175 0.3925 0.078 Uiso 1 1 calc R
C156 C 0.51250(9) 0.78175(17) 0.34155(15) 0.0491(8) Uani 1 1 d .
H15H H 0.5009 0.7867 0.3016 0.074 Uiso 1 1 calc R
H15I H 0.4969 0.8013 0.3707 0.074 Uiso 1 1 calc R
H15J H 0.5158 0.7357 0.3505 0.074 Uiso 1 1 calc R
C157 C 0.61941(8) 0.58213(15) 0.59201(12) 0.0410(7) Uani 1 1 d .
C158 C 0.56912(9) 0.55534(14) 0.52400(13) 0.0406(7) Uani 1 1 d .
H158 H 0.5554 0.5242 0.5013 0.049 Uiso 1 1 calc R
C159 C 0.66545(9) 0.45672(14) 0.49370(14) 0.0431(7) Uani 1 1 d .
H159 H 0.6809 0.4719 0.5260 0.052 Uiso 1 1 calc R
C160 C 0.57973(9) 0.46939(18) 0.22757(15) 0.0507(8) Uani 1 1 d .
H16A H 0.5832 0.4722 0.1848 0.076 Uiso 1 1 calc R
H16B H 0.5730 0.5120 0.2426 0.076 Uiso 1 1 calc R
H16C H 0.5602 0.4383 0.2348 0.076 Uiso 1 1 calc R
C161 C 0.61213(10) 0.46540(15) 0.55883(14) 0.0504(8) Uani 1 1 d .
H16D H 0.6298 0.4579 0.5929 0.060 Uiso 1 1 calc R
H16E H 0.5907 0.4369 0.5635 0.060 Uiso 1 1 calc R
C162 C 0.67582(8) 0.78563(16) 0.54095(15) 0.0450(7) Uani 1 1 d .
H16F H 0.6826 0.7571 0.5086 0.067 Uiso 1 1 calc R
H16G H 0.6883 0.7715 0.5782 0.067 Uiso 1 1 calc R
H16H H 0.6831 0.8301 0.5322 0.067 Uiso 1 1 calc R
C163 C 0.62195(9) 0.41118(14) 0.39442(14) 0.0438(7) Uani 1 1 d .
H163 H 0.6065 0.3955 0.3624 0.053 Uiso 1 1 calc R
C164 C 0.75621(8) 0.60956(16) 0.31731(13) 0.0420(7) Uani 1 1 d .
H16I H 0.7719 0.5712 0.3165 0.063 Uiso 1 1 calc R
H16J H 0.7413 0.6077 0.3522 0.063 Uiso 1 1 calc R
H16K H 0.7715 0.6485 0.3194 0.063 Uiso 1 1 calc R
C165 C 0.56146(8) 0.68254(17) 0.20051(14) 0.0447(7) Uani 1 1 d .
H16L H 0.5486 0.6498 0.1760 0.067 Uiso 1 1 calc R
H16M H 0.5517 0.7255 0.1902 0.067 Uiso 1 1 calc R
H16N H 0.5579 0.6737 0.2425 0.067 Uiso 1 1 calc R
C166 C 0.60557(9) 0.42515(13) 0.45124(14) 0.0439(7) Uani 1 1 d .
C167 C 0.51126(10) 0.59720(18) 0.44804(16) 0.0549(8) Uani 1 1 d .
H16O H 0.4929 0.6198 0.4225 0.082 Uiso 1 1 calc R
H16P H 0.4994 0.5629 0.4700 0.082 Uiso 1 1 calc R
H16Q H 0.5298 0.5782 0.4235 0.082 Uiso 1 1 calc R
C168 C 0.66439(10) 0.6012(2) 0.66966(16) 0.0652(11) Uani 1 1 d .
H16R H 0.6721 0.6424 0.6527 0.098 Uiso 1 1 calc R
H16S H 0.6856 0.5801 0.6899 0.098 Uiso 1 1 calc R
H16T H 0.6456 0.6092 0.6982 0.098 Uiso 1 1 calc R
Cl5 Cl 0.87340(4) 0.80232(9) 0.11449(8) 0.1199(6) Uani 1 1 d .
Cl6 Cl 0.86462(4) 0.94463(10) 0.11325(7) 0.1223(6) Uani 1 1 d .
C169 C 0.86817(19) 0.8739(3) 0.0744(2) 0.0998(18) Uani 1 1 d .
H16U H 0.8893 0.8780 0.0489 0.120 Uiso 1 1 calc R
H16V H 0.8460 0.8696 0.0476 0.120 Uiso 1 1 calc R
Cl12 Cl 0.63654(5) 1.21500(12) 0.40279(8) 0.1409(8) Uani 1 1 d .
Cl11 Cl 0.62803(5) 1.07416(14) 0.38366(8) 0.1543(9) Uani 1 1 d .
C170 C 0.52127(11) 0.95515(14) 0.37146(15) 0.0515(8) Uani 1 1 d .
H17A H 0.5040 0.9526 0.3368 0.077 Uiso 1 1 calc R
H17B H 0.5183 0.9172 0.3968 0.077 Uiso 1 1 calc R
H17C H 0.5464 0.9563 0.3582 0.077 Uiso 1 1 calc R
O31 O 0.59062(7) 1.03921(12) 0.21290(12) 0.0583(6) Uani 1 1 d .
C171 C 0.56083(10) 1.28869(15) 0.5296(2) 0.0583(9) Uani 1 1 d .
H17D H 0.5474 1.3233 0.5083 0.087 Uiso 1 1 calc R
H17E H 0.5845 1.2820 0.5119 0.087 Uiso 1 1 calc R
H17F H 0.5649 1.3008 0.5714 0.087 Uiso 1 1 calc R
C172 C 0.74755(11) 1.30808(15) 0.39859(17) 0.0583(9) Uani 1 1 d .
H17G H 0.7606 1.3200 0.3633 0.088 Uiso 1 1 calc R
H17H H 0.7534 1.3392 0.4305 0.088 Uiso 1 1 calc R
H17I H 0.7211 1.3084 0.3889 0.088 Uiso 1 1 calc R
C173 C 0.71070(11) 0.95507(16) 0.49612(19) 0.0605(9) Uani 1 1 d .
H17J H 0.7217 0.9225 0.4710 0.091 Uiso 1 1 calc R
H17K H 0.6871 0.9687 0.4777 0.091 Uiso 1 1 calc R
H17L H 0.7069 0.9365 0.5354 0.091 Uiso 1 1 calc R
C174 C 0.54069(12) 1.30633(16) 0.34400(17) 0.0619(10) Uani 1 1 d .
H17M H 0.5466 1.3450 0.3213 0.093 Uiso 1 1 calc R
H17N H 0.5602 1.2982 0.3745 0.093 Uiso 1 1 calc R
H17O H 0.5175 1.3130 0.3630 0.093 Uiso 1 1 calc R
C175 C 0.6371(2) 1.1362(3) 0.4324(2) 0.131(3) Uani 1 1 d .
H17P H 0.6615 1.1286 0.4522 0.158 Uiso 1 1 calc R
H17Q H 0.6189 1.1343 0.4634 0.158 Uiso 1 1 calc R
Cl3 Cl 0.97371(3) 0.65188(5) 0.26081(4) 0.0650(2) Uani 1 1 d .
Cl8 Cl 0.59986(4) 0.58860(6) 0.36461(5) 0.0902(4) Uani 1 1 d .
Cl7 Cl 0.66749(4) 0.62796(6) 0.42796(6) 0.0952(4) Uani 1 1 d .
Cl4 Cl 1.00677(4) 0.73662(7) 0.34914(7) 0.1191(6) Uani 1 1 d .
Cl1 Cl 1.08528(4) 0.86251(9) 0.35624(7) 0.1187(6) Uani 1 1 d .
Cl2 Cl 1.15319(7) 0.87691(8) 0.42576(9) 0.1608(10) Uani 1 1 d .
C176 C 0.62797(13) 0.6514(2) 0.3870(3) 0.0884(16) Uani 1 1 d .
H17T H 0.6140 0.6815 0.4114 0.106 Uiso 1 1 calc R
H17U H 0.6352 0.6754 0.3514 0.106 Uiso 1 1 calc R
C177 C 0.97081(13) 0.6840(2) 0.33225(16) 0.0707(11) Uani 1 1 d .
H17V H 0.9473 0.7073 0.3348 0.085 Uiso 1 1 calc R
H17W H 0.9713 0.6484 0.3616 0.085 Uiso 1 1 calc R
C178 C 1.12376(13) 0.9069(2) 0.3731(2) 0.0857(15) Uani 1 1 d .
H17R H 1.1371 0.9125 0.3363 0.103 Uiso 1 1 calc R
H17S H 1.1161 0.9504 0.3860 0.103 Uiso 1 1 calc R

loop_
_atom_site_aniso_label
_atom_site_aniso_U_11
_atom_site_aniso_U_22
_atom_site_aniso_U_33
_atom_site_aniso_U_23
_atom_site_aniso_U_13
_atom_site_aniso_U_12
O17 0.0417(11) 0.0252(9) 0.0430(11) 0.0009(8) -0.0071(8) -0.0018(8)
O19 0.0547(12) 0.0306(10) 0.0367(10) 0.0083(8) 0.0066(9) 0.0040(9)
O18 0.0322(10) 0.0256(9) 0.0483(11) 0.0030(8) -0.0053(8) -0.0006(7)
O16 0.0519(12) 0.0244(9) 0.0393(10) 0.0033(8) 0.0010(9) -0.0023(8)
O20 0.0685(15) 0.0398(11) 0.0476(12) -0.0113(9) -0.0086(11) 0.0040(10)
O15 0.0447(12) 0.0258(10) 0.0797(16) 0.0078(10) 0.0087(11) -0.0053(9)
C1 0.0349(14) 0.0276(12) 0.0246(12) 0.0003(10) 0.0029(10) -0.0011(10)
C2 0.0224(12) 0.0352(13) 0.0306(13) 0.0047(10) -0.0019(10) -0.0032(10)
C3 0.0349(14) 0.0255(12) 0.0363(14) 0.0037(10) -0.0088(11) -0.0028(11)
C4 0.0283(12) 0.0322(13) 0.0245(12) 0.0044(10) 0.0032(10) -0.0011(10)
C5 0.0312(13) 0.0343(14) 0.0373(14) 0.0051(11) -0.0066(11) -0.0035(11)
C6 0.0344(14) 0.0297(13) 0.0247(12) 0.0002(10) -0.0026(10) 0.0012(11)
C7 0.0341(13) 0.0263(12) 0.0296(13) 0.0042(10) -0.0021(10) 0.0033(10)
O13 0.0634(15) 0.0746(17) 0.0410(12) -0.0088(11) 0.0093(11) 0.0039(13)
C8 0.0320(13) 0.0277(12) 0.0270(12) 0.0030(10) 0.0016(10) -0.0030(10)
C9 0.0248(12) 0.0324(13) 0.0353(14) 0.0084(11) 0.0020(10) 0.0003(10)
C10 0.0325(14) 0.0257(13) 0.0462(16) -0.0022(11) -0.0088(12) -0.0020(11)
C11 0.0316(13) 0.0319(13) 0.0336(14) 0.0039(11) -0.0002(11) -0.0028(11)
C12 0.0386(16) 0.0378(15) 0.0528(18) -0.0130(13) 0.0115(13) -0.0048(12)
C13 0.0305(13) 0.0287(13) 0.0353(14) 0.0003(10) -0.0112(11) -0.0016(10)
C14 0.0302(14) 0.0314(14) 0.0520(17) 0.0016(12) -0.0054(12) -0.0035(11)
C15 0.0315(14) 0.0255(13) 0.0521(17) 0.0034(12) -0.0050(12) -0.0060(11)
C16 0.0317(13) 0.0273(12) 0.0269(12) 0.0026(10) 0.0031(10) 0.0041(10)
C17 0.0345(14) 0.0381(15) 0.0386(15) -0.0061(12) -0.0060(11) -0.0017(12)
C18 0.0339(14) 0.0452(16) 0.0331(14) 0.0000(12) -0.0042(11) -0.0072(12)
C19 0.0380(14) 0.0298(13) 0.0307(13) -0.0002(10) -0.0097(11) 0.0008(11)
C20 0.0343(14) 0.0251(13) 0.0476(16) 0.0010(11) -0.0048(12) 0.0006(11)
C21 0.0330(15) 0.0354(15) 0.064(2) -0.0110(14) 0.0145(14) -0.0080(12)
C22 0.0596(19) 0.0265(13) 0.0430(16) 0.0006(12) 0.0027(14) -0.0074(13)
O14 0.0701(17) 0.0296(12) 0.114(2) -0.0108(13) 0.0263(16) -0.0123(11)
C23 0.0516(18) 0.070(2) 0.0249(14) -0.0112(14) 0.0021(12) -0.0139(17)
C24 0.064(2) 0.0253(14) 0.0520(18) 0.0072(12) -0.0177(15) -0.0044(13)
C25 0.0364(14) 0.0392(15) 0.0331(14) 0.0081(11) -0.0020(11) -0.0060(12)
O12 0.0679(18) 0.0700(18) 0.093(2) 0.0337(16) 0.0042(15) -0.0039(15)
C26 0.0375(15) 0.0315(14) 0.0495(17) -0.0044(12) -0.0052(13) -0.0019(12)
C27 0.117(4) 0.0402(19) 0.067(2) -0.0127(17) -0.023(2) 0.018(2)
C28 0.0495(18) 0.0579(19) 0.0339(15) -0.0062(14) -0.0057(13) -0.0099(15)
C29 0.061(2) 0.066(2) 0.0361(17) 0.0059(15) 0.0004(15) -0.0069(18)
C30 0.0451(18) 0.0357(17) 0.082(3) -0.0186(16) 0.0244(17) -0.0109(14)
C31 0.0323(15) 0.0318(14) 0.068(2) 0.0002(14) 0.0037(14) -0.0046(12)
C32 0.0459(18) 0.072(2) 0.057(2) -0.0307(19) 0.0216(16) -0.0132(17)
C33 0.072(2) 0.0305(15) 0.0493(18) 0.0115(13) 0.0095(16) 0.0021(14)
C34 0.0428(17) 0.0556(19) 0.0503(19) -0.0150(15) 0.0155(14) -0.0039(15)
C35 0.060(2) 0.058(2) 0.0478(19) 0.0039(16) 0.0162(16) 0.0041(17)
C36 0.060(2) 0.059(2) 0.065(2) -0.0363(18) 0.0084(17) -0.0145(18)
C37 0.049(2) 0.057(2) 0.084(3) -0.040(2) 0.0289(19) -0.0223(17)
O11 0.0626(18) 0.078(2) 0.185(4) -0.086(2) 0.016(2) -0.0050(16)
C38 0.062(2) 0.087(3) 0.0353(17) -0.0282(17) 0.0114(15) -0.019(2)
C39 0.059(2) 0.087(3) 0.0392(18) 0.0042(18) 0.0055(15) -0.019(2)
C40 0.066(2) 0.0305(16) 0.087(3) 0.0145(16) 0.013(2) 0.0043(15)
C41 0.060(2) 0.116(4) 0.055(2) -0.044(2) 0.0195(18) -0.024(2)
C42 0.052(2) 0.082(3) 0.077(3) -0.052(2) 0.0121(18) -0.013(2)
C43 0.077(3) 0.0320(18) 0.169(5) -0.032(2) 0.057(3) -0.0177(18)
Cl10 0.0728(6) 0.0668(6) 0.1052(9) 0.0311(6) -0.0158(6) 0.0066(5)
Cl9 0.0821(6) 0.0582(5) 0.0597(5) 0.0133(4) -0.0150(5) 0.0114(5)
O37 0.0465(11) 0.0281(9) 0.0387(10) 0.0031(8) -0.0108(8) -0.0020(8)
O40 0.0505(12) 0.0355(10) 0.0463(12) 0.0115(9) -0.0038(9) -0.0021(9)
O39 0.0565(12) 0.0250(9) 0.0423(11) -0.0023(8) 0.0141(9) 0.0003(8)
O34 0.0520(12) 0.0288(10) 0.0423(11) -0.0004(8) -0.0085(9) 0.0001(9)
O38 0.0431(11) 0.0253(9) 0.0540(12) -0.0026(8) 0.0056(9) 0.0010(8)
O36 0.0528(12) 0.0317(10) 0.0358(10) 0.0006(8) 0.0073(9) -0.0060(9)
C44 0.0387(14) 0.0341(13) 0.0211(12) 0.0004(10) 0.0039(10) -0.0088(11)
O35 0.0517(12) 0.0276(10) 0.0560(13) 0.0031(9) -0.0019(10) 0.0015(9)
C45 0.0200(11) 0.0314(13) 0.0387(14) -0.0001(11) 0.0008(10) 0.0029(10)
O32 0.0532(13) 0.0413(12) 0.0516(13) 0.0085(10) 0.0031(10) -0.0110(10)
C46 0.0398(15) 0.0280(13) 0.0366(14) 0.0052(11) -0.0100(12) 0.0006(11)
C47 0.0380(14) 0.0351(14) 0.0265(13) 0.0055(10) -0.0081(11) -0.0074(11)
C48 0.0356(14) 0.0267(12) 0.0279(12) -0.0011(10) 0.0034(10) -0.0052(10)
C49 0.0283(13) 0.0278(13) 0.0389(14) -0.0005(11) 0.0019(11) -0.0004(10)
C50 0.0312(13) 0.0279(12) 0.0298(13) -0.0007(10) 0.0085(10) -0.0014(10)
C51 0.0395(15) 0.0295(13) 0.0306(13) 0.0045(10) -0.0066(11) -0.0061(11)
C52 0.0239(12) 0.0292(13) 0.0428(15) 0.0003(11) -0.0032(11) 0.0030(10)
O33 0.0583(13) 0.0407(11) 0.0411(11) -0.0104(9) 0.0039(10) -0.0046(10)
C53 0.0289(13) 0.0324(13) 0.0364(14) -0.0019(11) 0.0025(11) -0.0007(11)
C54 0.0431(15) 0.0309(14) 0.0357(14) 0.0103(11) -0.0095(12) -0.0076(12)
C55 0.0388(14) 0.0297(13) 0.0238(12) 0.0013(10) 0.0032(10) -0.0030(11)
C56 0.0394(14) 0.0311(13) 0.0250(12) 0.0036(10) -0.0064(10) -0.0055(11)
C57 0.0289(13) 0.0444(15) 0.0315(14) -0.0023(11) 0.0076(11) -0.0002(11)
C58 0.0316(14) 0.0319(14) 0.0434(15) 0.0003(11) 0.0032(11) 0.0015(11)
C59 0.0281(13) 0.0296(13) 0.0392(14) -0.0025(11) 0.0059(11) 0.0009(10)
C60 0.0264(13) 0.0331(13) 0.0374(14) 0.0002(11) 0.0013(10) 0.0014(10)
C61 0.0369(14) 0.0242(12) 0.0361(14) -0.0026(10) 0.0119(11) -0.0018(11)
C62 0.0300(13) 0.0354(14) 0.0380(14) -0.0024(11) 0.0005(11) 0.0030(11)
C63 0.0271(13) 0.0328(14) 0.0422(15) 0.0076(11) -0.0055(11) 0.0019(11)
C64 0.0261(13) 0.0416(15) 0.0362(14) 0.0036(12) -0.0033(11) 0.0015(11)
C65 0.0304(13) 0.0330(14) 0.0437(16) 0.0038(12) -0.0046(11) 0.0006(11)
C66 0.0342(14) 0.0322(13) 0.0310(13) 0.0060(10) -0.0089(11) -0.0016(11)
C67 0.0325(14) 0.0370(14) 0.0356(14) 0.0028(11) 0.0042(11) 0.0000(11)
C68 0.0442(16) 0.0474(17) 0.0269(13) -0.0041(12) 0.0020(11) -0.0066(13)
C69 0.0343(14) 0.0372(15) 0.0393(15) -0.0096(12) 0.0058(11) -0.0006(12)
C70 0.0443(16) 0.0452(16) 0.0303(14) -0.0077(12) 0.0038(12) -0.0024(13)
C71 0.0443(16) 0.0405(16) 0.0395(15) 0.0103(12) 0.0008(13) 0.0004(13)
C72 0.0402(15) 0.0476(16) 0.0229(12) 0.0076(11) -0.0011(11) -0.0015(13)
C73 0.0420(15) 0.0457(16) 0.0188(12) 0.0006(11) 0.0041(10) -0.0039(12)
C74 0.0430(15) 0.0295(13) 0.0284(13) -0.0042(10) 0.0075(11) -0.0099(11)
C75 0.0450(16) 0.0405(15) 0.0274(13) 0.0075(11) 0.0015(11) -0.0067(13)
C76 0.068(2) 0.0279(14) 0.057(2) -0.0026(13) -0.0230(17) 0.0035(14)
C77 0.0413(16) 0.0534(17) 0.0291(14) -0.0013(12) 0.0087(12) -0.0058(13)
C78 0.0464(16) 0.0397(15) 0.0257(13) 0.0046(11) -0.0049(11) -0.0117(12)
C79 0.075(2) 0.0298(15) 0.0465(18) -0.0004(13) 0.0154(16) -0.0019(15)
C80 0.065(2) 0.0492(18) 0.0372(16) -0.0031(13) 0.0127(14) -0.0102(16)
C81 0.064(2) 0.0417(17) 0.0520(19) -0.0127(14) 0.0037(16) -0.0098(15)
C82 0.0374(15) 0.0523(17) 0.0343(15) 0.0073(13) -0.0063(12) -0.0004(13)
O7 0.0330(10) 0.0393(10) 0.0322(10) 0.0019(8) -0.0009(8) -0.0012(8)
O8 0.0336(10) 0.0442(11) 0.0345(10) 0.0004(8) -0.0027(8) -0.0010(8)
O3 0.0375(10) 0.0397(10) 0.0379(10) -0.0018(8) -0.0004(8) -0.0062(8)
O6 0.0345(10) 0.0372(10) 0.0380(10) -0.0060(8) -0.0035(8) 0.0019(8)
O1 0.0407(12) 0.0444(11) 0.0477(12) 0.0023(9) 0.0073(9) -0.0091(9)
O10 0.0541(12) 0.0343(10) 0.0363(10) 0.0031(8) -0.0048(9) 0.0090(9)
O5 0.0328(10) 0.0447(11) 0.0327(10) -0.0020(8) -0.0060(8) 0.0019(8)
O4 0.0315(10) 0.0433(11) 0.0319(10) 0.0087(8) -0.0027(8) -0.0016(8)
O2 0.0382(12) 0.0591(14) 0.0520(13) -0.0104(10) -0.0010(9) 0.0012(10)
C83 0.0345(13) 0.0279(12) 0.0227(12) 0.0075(10) 0.0025(10) 0.0024(10)
O9 0.0339(10) 0.0323(10) 0.0534(12) -0.0110(9) -0.0013(9) -0.0001(8)
C84 0.0349(13) 0.0190(11) 0.0311(13) -0.0042(9) 0.0046(10) 0.0018(10)
C85 0.0304(13) 0.0249(12) 0.0315(13) -0.0034(10) 0.0020(10) 0.0022(10)
C86 0.0378(15) 0.0255(12) 0.0371(14) -0.0010(10) -0.0006(11) 0.0016(11)
C87 0.0326(13) 0.0297(13) 0.0286(13) 0.0034(10) 0.0014(10) -0.0004(10)
C88 0.0286(13) 0.0249(12) 0.0382(14) -0.0026(10) 0.0022(11) -0.0019(10)
C89 0.0354(14) 0.0301(13) 0.0257(12) -0.0056(10) 0.0036(10) 0.0005(11)
C90 0.0300(13) 0.0312(13) 0.0279(12) 0.0051(10) 0.0017(10) 0.0021(10)
C91 0.0354(14) 0.0260(12) 0.0296(13) -0.0033(10) 0.0083(10) 0.0005(10)
C92 0.0332(13) 0.0209(11) 0.0332(13) -0.0030(10) 0.0072(10) 0.0006(10)
C93 0.0404(14) 0.0269(12) 0.0266(12) -0.0009(10) 0.0048(11) -0.0020(11)
C94 0.0341(13) 0.0353(14) 0.0217(12) 0.0026(10) -0.0015(10) 0.0029(11)
C95 0.0315(13) 0.0357(13) 0.0230(12) -0.0044(10) -0.0006(10) 0.0045(11)
C96 0.0322(13) 0.0244(12) 0.0313(13) -0.0043(10) -0.0003(10) 0.0004(10)
C97 0.0343(14) 0.0260(12) 0.0291(13) 0.0060(10) 0.0046(10) 0.0006(10)
C98 0.0331(13) 0.0327(13) 0.0242(12) 0.0057(10) -0.0022(10) 0.0015(11)
C99 0.0465(16) 0.0253(12) 0.0281(13) 0.0018(10) 0.0107(11) -0.0013(11)
C100 0.0305(13) 0.0329(13) 0.0231(12) -0.0006(10) 0.0033(10) 0.0024(10)
C101 0.0363(14) 0.0253(12) 0.0274(12) -0.0013(10) 0.0104(10) -0.0011(10)
C102 0.0398(14) 0.0267(12) 0.0242(12) -0.0034(10) 0.0043(10) 0.0049(11)
C103 0.0302(13) 0.0332(13) 0.0308(13) 0.0073(10) 0.0000(10) 0.0052(11)
C104 0.0288(13) 0.0256(12) 0.0341(13) -0.0038(10) 0.0044(10) 0.0003(10)
C105 0.0342(14) 0.0338(13) 0.0236(12) -0.0006(10) 0.0010(10) 0.0091(11)
C106 0.0363(14) 0.0248(12) 0.0379(14) 0.0035(10) 0.0040(11) 0.0019(11)
C107 0.0342(13) 0.0306(13) 0.0192(11) -0.0021(9) 0.0015(10) 0.0050(10)
C108 0.0426(15) 0.0205(11) 0.0288(13) 0.0010(9) 0.0015(11) 0.0002(10)
C109 0.0401(16) 0.0245(12) 0.0357(14) 0.0052(10) 0.0036(11) -0.0033(11)
C110 0.0571(18) 0.0257(13) 0.0322(14) 0.0043(11) 0.0083(12) 0.0007(12)
C111 0.0448(16) 0.0268(13) 0.0318(13) -0.0026(10) -0.0044(11) 0.0006(11)
C112 0.0414(15) 0.0328(14) 0.0322(14) 0.0012(11) -0.0011(11) -0.0072(12)
C113 0.0482(16) 0.0178(11) 0.0301(13) 0.0030(10) 0.0021(11) 0.0017(11)
C114 0.0410(16) 0.0387(15) 0.0485(17) -0.0102(13) -0.0024(13) -0.0022(13)
C115 0.0322(13) 0.0303(13) 0.0338(14) -0.0015(10) 0.0086(11) -0.0011(11)
C116 0.0407(16) 0.0476(17) 0.0438(16) 0.0010(13) -0.0089(13) -0.0103(13)
C117 0.0420(15) 0.0271(13) 0.0350(14) -0.0038(11) 0.0099(12) -0.0052(11)
C118 0.0428(15) 0.0321(13) 0.0256(13) 0.0041(10) 0.0070(11) 0.0036(11)
C119 0.0308(14) 0.0459(16) 0.0350(14) 0.0052(12) -0.0048(11) 0.0016(12)
C120 0.0406(15) 0.0415(15) 0.0338(14) 0.0061(12) 0.0013(12) -0.0003(12)
C121 0.0447(15) 0.0268(13) 0.0323(14) -0.0010(10) 0.0051(11) 0.0052(11)
C122 0.0375(16) 0.0558(19) 0.0462(17) -0.0013(14) -0.0034(13) -0.0081(14)
C123 0.0425(17) 0.0550(19) 0.0425(17) -0.0129(14) -0.0111(13) 0.0080(14)
C124 0.0384(17) 0.076(2) 0.053(2) 0.0112(17) -0.0058(14) 0.0059(16)
C125 0.0342(16) 0.068(2) 0.0484(18) -0.0100(16) -0.0036(13) -0.0011(15)
O26 0.0333(10) 0.0345(10) 0.0360(10) 0.0028(8) -0.0037(8) -0.0003(8)
O24 0.0445(11) 0.0408(11) 0.0397(11) -0.0019(9) -0.0048(9) 0.0012(9)
O27 0.0359(11) 0.0376(11) 0.0593(13) -0.0070(9) -0.0072(9) -0.0017(9)
O28 0.0257(9) 0.0519(11) 0.0330(10) -0.0028(8) -0.0029(7) 0.0008(8)
O25 0.0364(11) 0.0625(13) 0.0371(11) -0.0076(10) -0.0055(8) 0.0050(10)
O30 0.0451(12) 0.0428(11) 0.0426(11) -0.0041(9) -0.0005(9) -0.0071(9)
O29 0.0309(10) 0.0534(12) 0.0338(10) 0.0065(9) -0.0065(8) -0.0034(9)
O23 0.0533(13) 0.0674(15) 0.0362(11) 0.0099(10) 0.0016(10) 0.0208(11)
O22 0.0565(15) 0.0445(12) 0.0698(16) 0.0086(11) 0.0154(12) -0.0113(11)
C126 0.0313(13) 0.0359(13) 0.0238(12) 0.0092(10) 0.0017(10) 0.0011(11)
C127 0.0339(14) 0.0281(13) 0.0327(13) -0.0084(10) 0.0023(11) 0.0062(11)
C128 0.0376(14) 0.0350(14) 0.0290(13) -0.0098(11) 0.0034(11) -0.0005(11)
C129 0.0282(13) 0.0463(15) 0.0216(12) 0.0018(11) 0.0008(10) 0.0011(11)
C130 0.0269(13) 0.0351(14) 0.0345(14) 0.0093(11) 0.0004(10) 0.0032(11)
C131 0.0400(15) 0.0408(15) 0.0267(13) 0.0046(11) 0.0060(11) 0.0023(12)
O21 0.0461(13) 0.0526(13) 0.0569(14) -0.0088(11) -0.0004(10) 0.0072(10)
C132 0.0332(14) 0.0291(13) 0.0353(14) 0.0100(11) 0.0043(11) -0.0005(11)
C133 0.0313(13) 0.0279(13) 0.0416(15) -0.0082(11) 0.0008(11) 0.0009(10)
C134 0.0317(13) 0.0411(15) 0.0230(12) -0.0080(10) 0.0005(10) 0.0044(11)
C135 0.0332(13) 0.0228(12) 0.0356(14) -0.0040(10) -0.0016(11) 0.0051(10)
C136 0.0431(16) 0.0508(17) 0.0241(13) -0.0010(12) 0.0066(11) 0.0065(13)
C137 0.0332(14) 0.0296(13) 0.0378(14) 0.0065(11) 0.0002(11) -0.0036(11)
C138 0.0305(13) 0.0430(15) 0.0237(12) -0.0033(11) 0.0015(10) 0.0040(11)
C139 0.0449(16) 0.0328(14) 0.0297(13) -0.0070(11) 0.0057(11) 0.0101(12)
C140 0.0341(14) 0.0220(12) 0.0392(14) -0.0045(10) 0.0022(11) 0.0015(10)
C141 0.0506(18) 0.0250(13) 0.0448(16) -0.0002(11) -0.0006(13) 0.0069(12)
C142 0.0285(13) 0.0381(14) 0.0256(12) 0.0082(10) -0.0005(10) 0.0000(11)
C143 0.0349(14) 0.0331(13) 0.0335(14) -0.0101(11) -0.0022(11) 0.0060(11)
C144 0.0306(13) 0.0396(14) 0.0196(11) -0.0051(10) 0.0033(10) 0.0056(11)
C145 0.0363(14) 0.0417(15) 0.0240(12) -0.0001(11) 0.0088(10) 0.0058(12)
C146 0.061(2) 0.0266(13) 0.0392(15) 0.0108(11) 0.0085(14) 0.0078(13)
C147 0.0393(15) 0.0418(15) 0.0286(13) -0.0097(11) 0.0056(11) 0.0070(12)
C148 0.0521(17) 0.0208(12) 0.0419(15) 0.0029(11) 0.0019(13) 0.0033(12)
C149 0.0553(18) 0.0408(16) 0.0300(14) 0.0094(12) 0.0135(13) 0.0092(14)
C150 0.0547(18) 0.0313(14) 0.0408(16) -0.0040(12) 0.0018(13) 0.0089(13)
C151 0.0258(13) 0.0370(14) 0.0346(14) 0.0069(11) 0.0010(10) 0.0001(11)
C152 0.0351(14) 0.0253(13) 0.0478(16) 0.0045(11) 0.0016(12) 0.0010(11)
C153 0.0348(14) 0.0385(14) 0.0305(13) -0.0035(11) -0.0009(11) 0.0107(12)
C154 0.0291(13) 0.0256(12) 0.0359(14) -0.0072(10) 0.0026(10) 0.0036(10)
C155 0.0356(16) 0.063(2) 0.057(2) -0.0184(16) -0.0088(14) 0.0016(15)
C156 0.0434(17) 0.0574(19) 0.0450(17) 0.0063(14) -0.0122(14) -0.0164(15)
C157 0.0441(16) 0.0542(18) 0.0256(13) 0.0084(12) 0.0097(12) 0.0136(14)
C158 0.0538(18) 0.0377(15) 0.0310(14) 0.0043(11) 0.0090(12) -0.0022(13)
C159 0.0573(19) 0.0310(14) 0.0405(16) 0.0006(12) -0.0027(14) 0.0089(13)
C160 0.0399(17) 0.061(2) 0.0506(18) -0.0044(15) 0.0003(14) -0.0096(15)
C161 0.072(2) 0.0399(16) 0.0402(17) 0.0136(13) 0.0137(15) 0.0117(15)
C162 0.0362(16) 0.0461(17) 0.0516(18) -0.0047(14) -0.0082(13) 0.0065(13)
C163 0.0545(19) 0.0317(14) 0.0449(17) 0.0038(12) 0.0001(14) -0.0086(13)
C164 0.0356(15) 0.0563(18) 0.0333(15) -0.0005(13) -0.0074(12) 0.0025(13)
C165 0.0278(14) 0.068(2) 0.0384(15) -0.0061(14) -0.0005(12) -0.0021(14)
C166 0.0551(19) 0.0265(14) 0.0506(18) 0.0112(12) 0.0070(14) -0.0038(13)
C167 0.0512(19) 0.057(2) 0.055(2) -0.0107(16) -0.0084(16) -0.0029(16)
C168 0.050(2) 0.103(3) 0.0413(18) -0.0017(19) -0.0041(15) 0.024(2)
Cl5 0.0921(9) 0.1507(14) 0.1157(11) 0.0701(11) -0.0073(8) -0.0214(9)
Cl6 0.1026(10) 0.1607(15) 0.1026(10) -0.0563(10) -0.0035(8) 0.0266(10)
C169 0.155(5) 0.090(3) 0.055(3) 0.002(2) 0.009(3) -0.009(3)
Cl12 0.0988(10) 0.206(2) 0.1180(12) 0.0844(14) 0.0077(9) 0.0146(12)
Cl11 0.0993(11) 0.274(3) 0.0880(10) -0.0640(14) -0.0097(8) -0.0024(14)
C170 0.076(2) 0.0276(15) 0.0522(19) -0.0069(13) 0.0190(17) 0.0007(14)
O31 0.0510(13) 0.0503(13) 0.0740(16) -0.0178(12) 0.0074(12) -0.0128(11)
C171 0.053(2) 0.0273(15) 0.095(3) 0.0037(16) 0.0074(19) -0.0034(14)
C172 0.082(3) 0.0301(15) 0.061(2) 0.0032(14) -0.0193(19) 0.0007(16)
C173 0.068(2) 0.0315(16) 0.081(3) -0.0079(16) -0.0042(19) -0.0045(15)
C174 0.085(3) 0.0343(17) 0.064(2) 0.0119(15) -0.015(2) -0.0113(17)
C175 0.196(7) 0.140(6) 0.056(3) -0.003(3) -0.014(4) 0.068(5)
Cl3 0.0878(7) 0.0587(5) 0.0477(5) -0.0069(4) -0.0051(4) -0.0122(5)
Cl8 0.1200(10) 0.0833(7) 0.0693(7) -0.0240(6) 0.0232(6) -0.0370(7)
Cl7 0.1108(10) 0.0866(8) 0.0851(8) 0.0049(6) -0.0246(7) 0.0274(7)
Cl4 0.1259(11) 0.0945(9) 0.1288(12) -0.0617(9) -0.0731(10) 0.0307(8)
Cl1 0.1010(9) 0.1500(13) 0.1098(10) -0.0646(10) 0.0517(8) -0.0662(9)
Cl2 0.252(2) 0.0828(9) 0.1354(14) 0.0031(9) -0.1107(16) 0.0439(12)
C176 0.076(3) 0.050(2) 0.136(5) 0.015(3) -0.025(3) -0.004(2)
C177 0.098(3) 0.080(3) 0.0349(18) 0.0077(17) 0.0117(18) 0.025(2)
C178 0.081(3) 0.070(3) 0.103(4) 0.031(3) -0.026(3) -0.021(2)

loop_
_atom_type_symbol
_atom_type_description
_atom_type_scat_dispersion_real
_atom_type_scat_dispersion_imag
_atom_type_scat_source
C C 0.0181 0.0091 'International Tables Vol C Tables 4.2.6.8 and 6.1.1.4'
H H 0.0000 0.0000 'International Tables Vol C Tables 4.2.6.8 and 6.1.1.4'
Cl Cl 0.3639 0.7018 'International Tables Vol C Tables 4.2.6.8 and 6.1.1.4'
O O 0.0492 0.0322 'International Tables Vol C Tables 4.2.6.8 and 6.1.1.4'

loop_
_geom_angle_atom_site_label_1
_geom_angle_atom_site_label_2
_geom_angle_atom_site_label_3
_geom_angle
C1 O17 C24 117.4(2)
C11 O19 C33 117.3(2)
C8 O18 C26 116.5(2)
C3 O16 C22 116.1(2)
C17 O20 C27 116.6(3)
C15 O15 C40 116.9(2)
O17 C1 C16 124.2(2)
O17 C1 C6 116.0(2)
C16 C1 C6 119.9(2)
C5 C2 C11 118.1(2)
C5 C2 C9 120.3(2)
C11 C2 C9 121.6(2)
O16 C3 C20 122.7(2)
O16 C3 C13 116.8(2)
C20 C3 C13 120.4(2)
C16 C4 C8 118.2(2)
C16 C4 C9 120.8(2)
C8 C4 C9 121.0(2)
C17 C5 C2 121.7(3)
C17 C5 H5 119.1
C2 C5 H5 119.1
C7 C6 C1 118.7(2)
C7 C6 C19 119.5(2)
C1 C6 C19 121.7(2)
C8 C7 C6 121.1(2)
C8 C7 H7 119.4
C6 C7 H7 119.4
C34 O13 C35 116.6(3)
O18 C8 C7 122.4(2)
O18 C8 C4 117.1(2)
C7 C8 C4 120.5(2)
C2 C9 C4 111.4(2)
C2 C9 H9A 109.3
C4 C9 H9A 109.3
C2 C9 H9B 109.3
C4 C9 H9B 109.3
H9A C9 H9B 108.0
C15 C10 C13 121.4(3)
C15 C10 H10 119.3
C13 C10 H10 119.3
O19 C11 C25 123.9(2)
O19 C11 C2 115.7(2)
C25 C11 C2 120.4(3)
C34 C12 C21 122.0(3)
C34 C12 H12 119.0
C21 C12 H12 119.0
C10 C13 C3 117.8(3)
C10 C13 C19 120.7(2)
C3 C13 C19 121.5(2)
C20 C14 C15 117.8(3)
C20 C14 C31 119.9(3)
C15 C14 C31 122.2(3)
C10 C15 O15 122.5(2)
C10 C15 C14 120.9(3)
O15 C15 C14 116.6(3)
C1 C16 C4 121.6(2)
C1 C16 H16 119.2
C4 C16 H16 119.2
O20 C17 C5 123.7(3)
O20 C17 C18 116.1(3)
C5 C17 C18 120.1(3)
C25 C18 C17 118.6(3)
C25 C18 C28 121.2(3)
C17 C18 C28 120.2(3)
C13 C19 C6 110.4(2)
C13 C19 H19A 109.6
C6 C19 H19A 109.6
C13 C19 H19B 109.6
C6 C19 H19B 109.6
H19A C19 H19B 108.1
C14 C20 C3 121.5(3)
C14 C20 H20 119.2
C3 C20 H20 119.2
C12 C21 C30 117.9(3)
C12 C21 C31 121.2(3)
C30 C21 C31 120.9(3)
O16 C22 H22A 109.5
O16 C22 H22B 109.5
H22A C22 H22B 109.5
O16 C22 H22C 109.5
H22A C22 H22C 109.5
H22B C22 H22C 109.5
C30 O14 C43 116.8(4)
C36 C23 C29 117.9(3)
C36 C23 C28 125.3(3)
C29 C23 C28 116.8(3)
O17 C24 H24A 109.5
O17 C24 H24B 109.5
H24A C24 H24B 109.5
O17 C24 H24C 109.5
H24A C24 H24C 109.5
H24B C24 H24C 109.5
C11 C25 C18 121.0(3)
C11 C25 H25 119.5
C18 C25 H25 119.5
O18 C26 H26A 109.5
O18 C26 H26B 109.5
H26A C26 H26B 109.5
O18 C26 H26C 109.5
H26A C26 H26C 109.5
H26B C26 H26C 109.5
O20 C27 H27A 109.5
O20 C27 H27B 109.5
H27A C27 H27B 109.5
O20 C27 H27C 109.5
H27A C27 H27C 109.5
H27B C27 H27C 109.5
C23 C28 C18 110.7(2)
C23 C28 H28A 109.5
C18 C28 H28A 109.5
C23 C28 H28B 109.5
C18 C28 H28B 109.5
H28A C28 H28B 108.1
O12 C29 C39 121.0(4)
O12 C29 C23 120.7(3)
C39 C29 C23 118.4(4)
O14 C30 C37 124.1(3)
O14 C30 C21 115.8(3)
C37 C30 C21 120.1(4)
C21 C31 C14 111.2(2)
C21 C31 H31A 109.4
C14 C31 H31A 109.4
C21 C31 H31B 109.4
C14 C31 H31B 109.4
H31A C31 H31B 108.0
C37 C32 C34 118.4(4)
C37 C32 C41 120.6(4)
C34 C32 C41 120.9(4)
O19 C33 H33A 109.5
O19 C33 H33B 109.5
H33A C33 H33B 109.5
O19 C33 H33C 109.5
H33A C33 H33C 109.5
H33B C33 H33C 109.5
C12 C34 O13 123.9(3)
C12 C34 C32 120.1(4)
O13 C34 C32 116.0(3)
O13 C35 H35A 109.5
O13 C35 H35B 109.5
H35A C35 H35B 109.5
O13 C35 H35C 109.5
H35A C35 H35C 109.5
H35B C35 H35C 109.5
C23 C36 C42 124.1(4)
C23 C36 H36 118.0
C42 C36 H36 118.0
C32 C37 C30 121.4(3)
C32 C37 H37 119.3
C30 C37 H37 119.3
C39 C38 C42 118.8(4)
C39 C38 C41 123.8(4)
C42 C38 C41 117.4(4)
C38 C39 C29 123.0(4)
C38 C39 H39 118.5
C29 C39 H39 118.5
O15 C40 H40A 109.5
O15 C40 H40B 109.5
H40A C40 H40B 109.5
O15 C40 H40C 109.5
H40A C40 H40C 109.5
H40B C40 H40C 109.5
C38 C41 C32 110.8(3)
C38 C41 H41A 109.5
C32 C41 H41A 109.5
C38 C41 H41B 109.5
C32 C41 H41B 109.5
H41A C41 H41B 108.1
O11 C42 C36 121.7(4)
O11 C42 C38 120.5(4)
C36 C42 C38 117.7(4)
O14 C43 H43A 109.5
O14 C43 H43B 109.5
H43A C43 H43B 109.5
O14 C43 H43C 109.5
H43A C43 H43C 109.5
H43B C43 H43C 109.5
C55 O37 C76 117.3(2)
C63 O40 C174 116.5(2)
C49 O39 C170 117.9(2)
C53 O34 C172 118.0(2)
C61 O38 C171 117.1(2)
C56 O36 C79 116.9(2)
C74 C44 C55 118.1(2)
C74 C44 C78 120.1(2)
C55 C44 C78 121.8(2)
C46 O35 C173 116.4(3)
C52 C45 C49 118.5(2)
C52 C45 C59 120.3(2)
C49 C45 C59 121.2(2)
O35 C46 C54 122.7(2)
O35 C46 C66 116.8(3)
C54 C46 C66 120.4(3)
C54 C47 C56 118.4(3)
C54 C47 C78 119.6(2)
C56 C47 C78 122.0(3)
C55 C48 C50 121.5(2)
C55 C48 H48 119.2
C50 C48 H48 119.2
O39 C49 C62 124.2(2)
O39 C49 C45 115.4(2)
C62 C49 C45 120.4(2)
C48 C50 C61 118.3(2)
C48 C50 C59 120.3(2)
C61 C50 C59 121.4(2)
C56 C51 C66 121.3(2)
C56 C51 H51 119.4
C66 C51 H51 119.4
C63 C52 C45 121.1(3)
C63 C52 H52 119.4
C45 C52 H52 119.4
C69 O33 C81 117.0(2)
O34 C53 C60 115.7(2)
O34 C53 C67 123.7(2)
C60 C53 C67 120.5(3)
C46 C54 C47 121.3(2)
C46 C54 H54 119.4
C47 C54 H54 119.4
O37 C55 C48 123.4(2)
O37 C55 C44 116.4(2)
C48 C55 C44 120.3(2)
O36 C56 C51 123.5(2)
O36 C56 C47 116.2(2)
C51 C56 C47 120.2(3)
C67 C57 C69 118.8(3)
C67 C57 C77 120.9(3)
C69 C57 C77 120.2(3)
C60 C58 C69 121.1(3)
C60 C58 H58 119.4
C69 C58 H58 119.4
C45 C59 C50 111.3(2)
C45 C59 H59A 109.4
C50 C59 H59A 109.4
C45 C59 H59B 109.4
C50 C59 H59B 109.4
H59A C59 H59B 108.0
C58 C60 C53 118.6(3)
C58 C60 C65 120.6(2)
C53 C60 C65 120.8(2)
O38 C61 C74 123.0(2)
O38 C61 C50 116.7(2)
C74 C61 C50 120.3(2)
C49 C62 C64 120.8(3)
C49 C62 H62 119.6
C64 C62 H62 119.6
O40 C63 C52 123.3(3)
O40 C63 C64 116.1(2)
C52 C63 C64 120.5(2)
C63 C64 C62 118.6(3)
C63 C64 C82 120.3(3)
C62 C64 C82 121.1(3)
C60 C65 C66 110.3(2)
C60 C65 H65A 109.6
C66 C65 H65A 109.6
C60 C65 H65B 109.6
C66 C65 H65B 109.6
H65A C65 H65B 108.1
C46 C66 C51 118.3(3)
C46 C66 C65 121.4(3)
C51 C66 C65 120.2(2)
C57 C67 C53 120.5(3)
C57 C67 H67 119.7
C53 C67 H67 119.7
O31 C68 C70 120.4(3)
O31 C68 C72 121.1(3)
C70 C68 C72 118.6(3)
O33 C69 C58 122.9(3)
O33 C69 C57 116.7(3)
C58 C69 C57 120.4(3)
C73 C70 C68 123.0(3)
C73 C70 H70 118.5
C68 C70 H70 118.5
C72 C71 C75 123.1(3)
C72 C71 H71 118.4
C75 C71 H71 118.4
C71 C72 C68 118.5(3)
C71 C72 C82 124.0(3)
C68 C72 C82 117.5(3)
C70 C73 C75 118.7(3)
C70 C73 C77 123.8(3)
C75 C73 C77 117.5(3)
C44 C74 C61 121.5(2)
C44 C74 H74 119.2
C61 C74 H74 119.2
O32 C75 C71 120.9(3)
O32 C75 C73 121.1(3)
C71 C75 C73 118.0(3)
O37 C76 H76A 109.5
O37 C76 H76B 109.5
H76A C76 H76B 109.5
O37 C76 H76C 109.5
H76A C76 H76C 109.5
H76B C76 H76C 109.5
C73 C77 C57 111.5(2)
C73 C77 H77A 109.3
C57 C77 H77A 109.3
C73 C77 H77B 109.3
C57 C77 H77B 109.3
H77A C77 H77B 108.0
C47 C78 C44 111.0(2)
C47 C78 H78A 109.4
C44 C78 H78A 109.4
C47 C78 H78B 109.4
C44 C78 H78B 109.4
H78A C78 H78B 108.0
O36 C79 H79A 109.5
O36 C79 H79B 109.5
H79A C79 H79B 109.5
O36 C79 H79C 109.5
H79A C79 H79C 109.5
H79B C79 H79C 109.5
Cl9 C80 Cl10 109.66(18)
Cl9 C80 H80A 109.7
Cl10 C80 H80A 109.7
Cl9 C80 H80B 109.7
Cl10 C80 H80B 109.7
H80A C80 H80B 108.2
O33 C81 H81A 109.5
O33 C81 H81B 109.5
H81A C81 H81B 109.5
O33 C81 H81C 109.5
H81A C81 H81C 109.5
H81B C81 H81C 109.5
C72 C82 C64 110.8(2)
C72 C82 H82A 109.5
C64 C82 H82A 109.5
C72 C82 H82B 109.5
C64 C82 H82B 109.5
H82A C82 H82B 108.1
C85 O7 C116 117.0(2)
C96 O8 C124 117.7(2)
C89 O3 C122 117.5(2)
C87 O6 C123 116.5(2)
C118 O10 C120 116.6(2)
C98 O5 C125 117.3(2)
C100 O4 C119 117.3(2)
C90 C83 C98 118.1(2)
C90 C83 C94 120.6(2)
C98 C83 C94 121.2(2)
C115 O9 C114 117.3(2)
C104 C84 C96 118.1(2)
C104 C84 C91 120.4(2)
C96 C84 C91 121.4(2)
O7 C85 C104 123.2(2)
O7 C85 C92 116.2(2)
C104 C85 C92 120.5(2)
O2 C86 C111 120.8(3)
O2 C86 C108 120.8(3)
C111 C86 C108 118.4(2)
O6 C87 C90 123.4(2)
O6 C87 C97 116.5(2)
C90 C87 C97 120.1(2)
C96 C88 C92 121.6(2)
C96 C88 H88 119.2
C92 C88 H88 119.2
O3 C89 C95 124.1(2)
O3 C89 C102 116.1(2)
C95 C89 C102 119.8(2)
C87 C90 C83 121.6(2)
C87 C90 H90 119.2
C83 C90 H90 119.2
C101 C91 C84 111.8(2)
C101 C91 H91A 109.3
C84 C91 H91A 109.3
C101 C91 H91B 109.3
C84 C91 H91B 109.3
H91A C91 H91B 107.9
C88 C92 C85 117.8(2)
C88 C92 C106 120.8(2)
C85 C92 C106 121.3(2)
C118 C93 C101 121.2(2)
C118 C93 H93 119.4
C101 C93 H93 119.4
C83 C94 C107 110.5(2)
C83 C94 H94A 109.5
C107 C94 H94A 109.5
C83 C94 H94B 109.5
C107 C94 H94B 109.5
H94A C94 H94B 108.1
C107 C95 C89 121.4(2)
C107 C95 H95 119.3
C89 C95 H95 119.3
O8 C96 C88 123.3(2)
O8 C96 C84 116.0(2)
C88 C96 C84 120.6(2)
C103 C97 C87 118.3(2)
C103 C97 C106 120.4(2)
C87 C97 C106 121.3(2)
O5 C98 C103 123.7(2)
O5 C98 C83 116.2(2)
C103 C98 C83 120.2(2)
C117 C99 C118 119.1(2)
C117 C99 C110 120.7(3)
C118 C99 C110 120.2(3)
O4 C100 C105 124.0(2)
O4 C100 C107 116.0(2)
C105 C100 C107 120.0(2)
C93 C101 C115 118.3(2)
C93 C101 C91 120.5(2)
C115 C101 C91 121.1(2)
C105 C102 C89 119.1(2)
C105 C102 C121 120.3(2)
C89 C102 C121 120.6(2)
C98 C103 C97 121.5(2)
C98 C103 H103 119.2
C97 C103 H103 119.2
C85 C104 C84 121.3(2)
C85 C104 H104 119.3
C84 C104 H104 119.3
C102 C105 C100 120.9(2)
C102 C105 H105 119.6
C100 C105 H105 119.6
C92 C106 C97 111.5(2)
C92 C106 H10A 109.3
C97 C106 H10A 109.3
C92 C106 H10B 109.3
C97 C106 H10B 109.3
H10A C106 H10B 108.0
C95 C107 C100 118.9(2)
C95 C107 C94 120.2(2)
C100 C107 C94 120.9(2)
C112 C108 C86 118.5(2)
C112 C108 C121 123.5(2)
C86 C108 C121 118.0(2)
O1 C109 C112 120.4(3)
O1 C109 C113 121.1(3)
C112 C109 C113 118.5(2)
C113 C110 C99 110.6(2)
C113 C110 H11A 109.5
C99 C110 H11A 109.5
C113 C110 H11B 109.5
C99 C110 H11B 109.5
H11A C110 H11B 108.1
C113 C111 C86 122.8(2)
C113 C111 H111 118.6
C86 C111 H111 118.6
C108 C112 C109 123.0(3)
C108 C112 H112 118.5
C109 C112 H112 118.5
C111 C113 C109 118.6(2)
C111 C113 C110 124.0(3)
C109 C113 C110 117.3(3)
O9 C114 H11C 109.5
O9 C114 H11D 109.5
H11C C114 H11D 109.5
O9 C114 H11E 109.5
H11C C114 H11E 109.5
H11D C114 H11E 109.5
O9 C115 C117 123.5(2)
O9 C115 C101 115.8(2)
C117 C115 C101 120.7(3)
O7 C116 H11F 109.5
O7 C116 H11G 109.5
H11F C116 H11G 109.5
O7 C116 H11H 109.5
H11F C116 H11H 109.5
H11G C116 H11H 109.5
C99 C117 C115 120.6(3)
C99 C117 H117 119.7
C115 C117 H117 119.7
O10 C118 C93 123.4(3)
O10 C118 C99 116.5(2)
C93 C118 C99 120.0(3)
O4 C119 H11I 109.5
O4 C119 H11J 109.5
H11I C119 H11J 109.5
O4 C119 H11K 109.5
H11I C119 H11K 109.5
H11J C119 H11K 109.5
O10 C120 H12A 109.5
O10 C120 H12B 109.5
H12A C120 H12B 109.5
O10 C120 H12C 109.5
H12A C120 H12C 109.5
H12B C120 H12C 109.5
C108 C121 C102 111.9(2)
C108 C121 H12D 109.2
C102 C121 H12D 109.2
C108 C121 H12E 109.2
C102 C121 H12E 109.2
H12D C121 H12E 107.9
O3 C122 H12F 109.5
O3 C122 H12G 109.5
H12F C122 H12G 109.5
O3 C122 H12H 109.5
H12F C122 H12H 109.5
H12G C122 H12H 109.5
O6 C123 H12I 109.5
O6 C123 H12J 109.5
H12I C123 H12J 109.5
O6 C123 H12K 109.5
H12I C123 H12K 109.5
H12J C123 H12K 109.5
O8 C124 H12L 109.5
O8 C124 H12M 109.5
H12L C124 H12M 109.5
O8 C124 H12N 109.5
H12L C124 H12N 109.5
H12M C124 H12N 109.5
O5 C125 H12O 109.5
O5 C125 H12P 109.5
H12O C125 H12P 109.5
O5 C125 H12Q 109.5
H12O C125 H12Q 109.5
H12P C125 H12Q 109.5
C135 O26 C156 117.4(2)
C131 O24 C167 116.6(2)
C137 O27 C155 116.4(2)
C142 O28 C165 116.9(2)
C143 O25 C162 117.1(2)
C128 O30 C160 117.3(2)
C138 O29 C164 116.2(2)
C157 O23 C168 117.4(3)
C151 C126 C142 117.9(2)
C151 C126 C129 121.3(2)
C142 C126 C129 120.6(2)
C143 C127 C154 118.2(3)
C143 C127 C147 120.9(2)
C154 C127 C147 120.9(2)
O30 C128 C134 123.9(2)
O30 C128 C139 116.0(2)
C134 C128 C139 120.1(3)
C126 C129 C144 111.5(2)
C126 C129 H12R 109.3
C144 C129 H12R 109.3
C126 C129 H12S 109.3
C144 C129 H12S 109.3
H12R C129 H12S 108.0
C142 C130 C132 121.9(2)
C142 C130 H130 119.1
C132 C130 H130 119.1
O24 C131 C158 123.6(3)
O24 C131 C145 115.9(2)
C158 C131 C145 120.5(3)
C130 C132 C137 118.1(3)
C130 C132 C152 120.3(2)
C137 C132 C152 121.6(2)
C143 C133 C140 121.5(3)
C143 C133 H133 119.3
C140 C133 H133 119.3
C128 C134 C144 121.2(2)
C128 C134 H134 119.4
C144 C134 H134 119.4
O26 C135 C154 123.2(2)
O26 C135 C140 116.2(2)
C154 C135 C140 120.6(2)
C157 C136 C145 121.5(3)
C157 C136 H136 119.2
C145 C136 H136 119.2
O27 C137 C151 123.2(2)
O27 C137 C132 116.5(2)
C151 C137 C132 120.3(3)
O29 C138 C153 123.3(2)
O29 C138 C144 116.1(2)
C153 C138 C144 120.6(3)
C153 C139 C128 118.8(3)
C153 C139 C150 120.3(3)
C128 C139 C150 120.9(3)
C133 C140 C135 118.0(3)
C133 C140 C152 120.6(2)
C135 C140 C152 121.3(2)
O21 C141 C159 120.9(3)
O21 C141 C148 120.7(3)
C159 C141 C148 118.4(3)
O28 C142 C130 123.6(2)
O28 C142 C126 116.3(2)
C130 C142 C126 120.0(2)
O25 C143 C133 123.5(3)
O25 C143 C127 116.0(2)
C133 C143 C127 120.5(2)
C134 C144 C138 118.1(2)
C134 C144 C129 120.9(2)
C138 C144 C129 120.9(2)
C136 C145 C131 118.2(3)
C136 C145 C147 120.8(3)
C131 C145 C147 121.0(2)
C159 C146 C166 118.9(3)
C159 C146 C161 123.7(3)
C166 C146 C161 117.4(3)
C127 C147 C145 112.0(2)
C127 C147 H14A 109.2
C145 C147 H14A 109.2
C127 C147 H14B 109.2
C145 C147 H14B 109.2
H14A C147 H14B 107.9
C163 C148 C141 118.5(3)
C163 C148 C150 122.9(3)
C141 C148 C150 118.5(3)
C158 C149 C157 118.6(3)
C158 C149 C161 120.6(3)
C157 C149 C161 120.8(3)
C148 C150 C139 110.2(2)
C148 C150 H15A 109.6
C139 C150 H15A 109.6
C148 C150 H15B 109.6
C139 C150 H15B 109.6
H15A C150 H15B 108.1
C137 C151 C126 121.7(2)
C137 C151 H151 119.2
C126 C151 H151 119.2
C140 C152 C132 110.8(2)
C140 C152 H15C 109.5
C132 C152 H15C 109.5
C140 C152 H15D 109.5
C132 C152 H15D 109.5
H15C C152 H15D 108.1
C139 C153 C138 121.1(3)
C139 C153 H153 119.5
C138 C153 H153 119.5
C135 C154 C127 121.2(2)
C135 C154 H154 119.4
C127 C154 H154 119.4
O27 C155 H15E 109.5
O27 C155 H15F 109.5
H15E C155 H15F 109.5
O27 C155 H15G 109.5
H15E C155 H15G 109.5
H15F C155 H15G 109.5
O26 C156 H15H 109.5
O26 C156 H15I 109.5
H15H C156 H15I 109.5
O26 C156 H15J 109.5
H15H C156 H15J 109.5
H15I C156 H15J 109.5
O23 C157 C136 123.4(3)
O23 C157 C149 116.6(3)
C136 C157 C149 120.0(3)
C131 C158 C149 121.1(3)
C131 C158 H158 119.4
C149 C158 H158 119.4
C146 C159 C141 122.7(3)
C146 C159 H159 118.7
C141 C159 H159 118.7
O30 C160 H16A 109.5
O30 C160 H16B 109.5
H16A C160 H16B 109.5
O30 C160 H16C 109.5
H16A C160 H16C 109.5
H16B C160 H16C 109.5
C146 C161 C149 110.5(2)
C146 C161 H16D 109.5
C149 C161 H16D 109.5
C146 C161 H16E 109.5
C149 C161 H16E 109.5
H16D C161 H16E 108.1
O25 C162 H16F 109.5
O25 C162 H16G 109.5
H16F C162 H16G 109.5
O25 C162 H16H 109.5
H16F C162 H16H 109.5
H16G C162 H16H 109.5
C148 C163 C166 123.0(3)
C148 C163 H163 118.5
C166 C163 H163 118.5
O29 C164 H16I 109.5
O29 C164 H16J 109.5
H16I C164 H16J 109.5
O29 C164 H16K 109.5
H16I C164 H16K 109.5
H16J C164 H16K 109.5
O28 C165 H16L 109.5
O28 C165 H16M 109.5
H16L C165 H16M 109.5
O28 C165 H16N 109.5
H16L C165 H16N 109.5
H16M C165 H16N 109.5
O22 C166 C163 120.5(3)
O22 C166 C146 121.0(3)
C163 C166 C146 118.5(3)
O24 C167 H16O 109.5
O24 C167 H16P 109.5
H16O C167 H16P 109.5
O24 C167 H16Q 109.5
H16O C167 H16Q 109.5
H16P C167 H16Q 109.5
O23 C168 H16R 109.5
O23 C168 H16S 109.5
H16R C168 H16S 109.5
O23 C168 H16T 109.5
H16R C168 H16T 109.5
H16S C168 H16T 109.5
Cl6 C169 Cl5 118.0(3)
Cl6 C169 H16U 107.8
Cl5 C169 H16U 107.8
Cl6 C169 H16V 107.8
Cl5 C169 H16V 107.8
H16U C169 H16V 107.1
O39 C170 H17A 109.5
O39 C170 H17B 109.5
H17A C170 H17B 109.5
O39 C170 H17C 109.5
H17A C170 H17C 109.5
H17B C170 H17C 109.5
O38 C171 H17D 109.5
O38 C171 H17E 109.5
H17D C171 H17E 109.5
O38 C171 H17F 109.5
H17D C171 H17F 109.5
H17E C171 H17F 109.5
O34 C172 H17G 109.5
O34 C172 H17H 109.5
H17G C172 H17H 109.5
O34 C172 H17I 109.5
H17G C172 H17I 109.5
H17H C172 H17I 109.5
O35 C173 H17J 109.5
O35 C173 H17K 109.5
H17J C173 H17K 109.5
O35 C173 H17L 109.5
H17J C173 H17L 109.5
H17K C173 H17L 109.5
O40 C174 H17M 109.5
O40 C174 H17N 109.5
H17M C174 H17N 109.5
O40 C174 H17O 109.5
H17M C174 H17O 109.5
H17N C174 H17O 109.5
Cl11 C175 Cl12 116.9(3)
Cl11 C175 H17P 108.1
Cl12 C175 H17P 108.1
Cl11 C175 H17Q 108.1
Cl12 C175 H17Q 108.1
H17P C175 H17Q 107.3
Cl8 C176 Cl7 114.4(2)
Cl8 C176 H17T 108.7
Cl7 C176 H17T 108.7
Cl8 C176 H17U 108.7
Cl7 C176 H17U 108.7
H17T C176 H17U 107.6
Cl4 C177 Cl3 111.0(2)
Cl4 C177 H17V 109.4
Cl3 C177 H17V 109.4
Cl4 C177 H17W 109.4
Cl3 C177 H17W 109.4
H17V C177 H17W 108.0
Cl2 C178 Cl1 116.8(3)
Cl2 C178 H17R 108.1
Cl1 C178 H17R 108.1
Cl2 C178 H17S 108.1
Cl1 C178 H17S 108.1
H17R C178 H17S 107.3

loop_
_geom_bond_atom_site_label_1
_geom_bond_atom_site_label_2
_geom_bond_distance
O17 C1 1.373(3)
O17 C24 1.422(3)
O19 C11 1.376(3)
O19 C33 1.422(3)
O18 C8 1.383(3)
O18 C26 1.422(3)
O16 C3 1.378(3)
O16 C22 1.424(3)
O20 C17 1.378(4)
O20 C27 1.414(5)
O15 C15 1.388(3)
O15 C40 1.401(4)
C1 C16 1.388(4)
C1 C6 1.399(4)
C2 C5 1.391(4)
C2 C11 1.399(4)
C2 C9 1.506(4)
C3 C20 1.391(4)
C3 C13 1.397(4)
C4 C16 1.393(4)
C4 C8 1.394(4)
C4 C9 1.519(4)
C5 C17 1.386(4)
C5 H5 0.9500
C6 C7 1.389(4)
C6 C19 1.517(4)
C7 C8 1.388(4)
C7 H7 0.9500
O13 C34 1.383(5)
O13 C35 1.420(4)
C9 H9A 0.9900
C9 H9B 0.9900
C10 C15 1.383(4)
C10 C13 1.395(4)
C10 H10 0.9500
C11 C25 1.392(4)
C12 C34 1.379(5)
C12 C21 1.383(5)
C12 H12 0.9500
C13 C19 1.516(4)
C14 C20 1.390(4)
C14 C15 1.392(4)
C14 C31 1.512(4)
C16 H16 0.9500
C17 C18 1.395(4)
C18 C25 1.394(4)
C18 C28 1.519(4)
C19 H19A 0.9900
C19 H19B 0.9900
C20 H20 0.9500
C21 C30 1.397(4)
C21 C31 1.512(5)
C22 H22A 0.9800
C22 H22B 0.9800
C22 H22C 0.9800
O14 C30 1.379(5)
O14 C43 1.427(4)
C23 C36 1.311(5)
C23 C29 1.503(5)
C23 C28 1.507(5)
C24 H24A 0.9800
C24 H24B 0.9800
C24 H24C 0.9800
C25 H25 0.9500
O12 C29 1.221(5)
C26 H26A 0.9800
C26 H26B 0.9800
C26 H26C 0.9800
C27 H27A 0.9800
C27 H27B 0.9800
C27 H27C 0.9800
C28 H28A 0.9900
C28 H28B 0.9900
C29 C39 1.461(5)
C30 C37 1.391(6)
C31 H31A 0.9900
C31 H31B 0.9900
C32 C37 1.381(6)
C32 C34 1.393(5)
C32 C41 1.519(6)
C33 H33A 0.9800
C33 H33B 0.9800
C33 H33C 0.9800
C35 H35A 0.9800
C35 H35B 0.9800
C35 H35C 0.9800
C36 C42 1.466(5)
C36 H36 0.9500
C37 H37 0.9500
O11 C42 1.213(5)
C38 C39 1.323(6)
C38 C42 1.491(6)
C38 C41 1.506(5)
C39 H39 0.9500
C40 H40A 0.9800
C40 H40B 0.9800
C40 H40C 0.9800
C41 H41A 0.9900
C41 H41B 0.9900
C43 H43A 0.9800
C43 H43B 0.9800
C43 H43C 0.9800
Cl10 C80 1.758(4)
Cl9 C80 1.748(3)
O37 C55 1.377(3)
O37 C76 1.426(4)
O40 C63 1.381(3)
O40 C174 1.424(4)
O39 C49 1.377(3)
O39 C170 1.418(3)
O34 C53 1.374(3)
O34 C172 1.402(4)
O38 C61 1.380(3)
O38 C171 1.414(4)
O36 C56 1.379(3)
O36 C79 1.419(4)
C44 C74 1.388(4)
C44 C55 1.403(4)
C44 C78 1.516(4)
O35 C46 1.385(4)
O35 C173 1.415(4)
C45 C52 1.391(4)
C45 C49 1.394(4)
C45 C59 1.512(4)
O32 C75 1.226(4)
C46 C54 1.388(4)
C46 C66 1.394(4)
C47 C54 1.393(4)
C47 C56 1.398(4)
C47 C78 1.513(4)
C48 C55 1.386(4)
C48 C50 1.392(4)
C48 H48 0.9500
C49 C62 1.392(4)
C50 C61 1.394(4)
C50 C59 1.517(4)
C51 C56 1.389(4)
C51 C66 1.394(4)
C51 H51 0.9500
C52 C63 1.384(4)
C52 H52 0.9500
O33 C69 1.381(3)
O33 C81 1.421(4)
C53 C60 1.392(4)
C53 C67 1.397(4)
C54 H54 0.9500
C57 C67 1.392(4)
C57 C69 1.393(4)
C57 C77 1.520(4)
C58 C60 1.388(4)
C58 C69 1.389(4)
C58 H58 0.9500
C59 H59A 0.9900
C59 H59B 0.9900
C60 C65 1.511(4)
C61 C74 1.392(4)
C62 C64 1.393(4)
C62 H62 0.9500
C63 C64 1.391(4)
C64 C82 1.519(4)
C65 C66 1.519(4)
C65 H65A 0.9900
C65 H65B 0.9900
C67 H67 0.9500
C68 O31 1.225(4)
C68 C70 1.469(4)
C68 C72 1.482(4)
C70 C73 1.335(4)
C70 H70 0.9500
C71 C72 1.342(4)
C71 C75 1.470(4)
C71 H71 0.9500
C72 C82 1.513(4)
C73 C75 1.490(4)
C73 C77 1.504(4)
C74 H74 0.9500
C76 H76A 0.9800
C76 H76B 0.9800
C76 H76C 0.9800
C77 H77A 0.9900
C77 H77B 0.9900
C78 H78A 0.9900
C78 H78B 0.9900
C79 H79A 0.9800
C79 H79B 0.9800
C79 H79C 0.9800
C80 H80A 0.9900
C80 H80B 0.9900
C81 H81A 0.9800
C81 H81B 0.9800
C81 H81C 0.9800
C82 H82A 0.9900
C82 H82B 0.9900
O7 C85 1.377(3)
O7 C116 1.418(3)
O8 C96 1.385(3)
O8 C124 1.397(4)
O3 C89 1.377(3)
O3 C122 1.423(4)
O6 C87 1.384(3)
O6 C123 1.421(4)
O1 C109 1.227(3)
O10 C118 1.380(3)
O10 C120 1.421(4)
O5 C98 1.377(3)
O5 C125 1.425(4)
O4 C100 1.380(3)
O4 C119 1.422(3)
O2 C86 1.218(4)
C83 C90 1.390(4)
C83 C98 1.401(4)
C83 C94 1.512(4)
O9 C115 1.381(3)
O9 C114 1.418(3)
C84 C104 1.392(4)
C84 C96 1.394(4)
C84 C91 1.515(4)
C85 C104 1.391(4)
C85 C92 1.402(4)
C86 C111 1.476(4)
C86 C108 1.493(4)
C87 C90 1.389(4)
C87 C97 1.399(4)
C88 C96 1.389(4)
C88 C92 1.391(4)
C88 H88 0.9500
C89 C95 1.388(4)
C89 C102 1.399(4)
C90 H90 0.9500
C91 C101 1.515(3)
C91 H91A 0.9900
C91 H91B 0.9900
C92 C106 1.517(4)
C93 C118 1.391(4)
C93 C101 1.391(4)
C93 H93 0.9500
C94 C107 1.517(4)
C94 H94A 0.9900
C94 H94B 0.9900
C95 C107 1.385(4)
C95 H95 0.9500
C97 C103 1.390(4)
C97 C106 1.517(4)
C98 C103 1.389(4)
C99 C117 1.390(4)
C99 C118 1.393(4)
C99 C110 1.522(4)
C100 C105 1.391(4)
C100 C107 1.400(4)
C101 C115 1.394(4)
C102 C105 1.389(4)
C102 C121 1.516(4)
C103 H103 0.9500
C104 H104 0.9500
C105 H105 0.9500
C106 H10A 0.9900
C106 H10B 0.9900
C108 C112 1.334(4)
C108 C121 1.512(4)
C109 C112 1.469(4)
C109 C113 1.493(4)
C110 C113 1.508(4)
C110 H11A 0.9900
C110 H11B 0.9900
C111 C113 1.334(4)
C111 H111 0.9500
C112 H112 0.9500
C114 H11C 0.9800
C114 H11D 0.9800
C114 H11E 0.9800
C115 C117 1.390(4)
C116 H11F 0.9800
C116 H11G 0.9800
C116 H11H 0.9800
C117 H117 0.9500
C119 H11I 0.9800
C119 H11J 0.9800
C119 H11K 0.9800
C120 H12A 0.9800
C120 H12B 0.9800
C120 H12C 0.9800
C121 H12D 0.9900
C121 H12E 0.9900
C122 H12F 0.9800
C122 H12G 0.9800
C122 H12H 0.9800
C123 H12I 0.9800
C123 H12J 0.9800
C123 H12K 0.9800
C124 H12L 0.9800
C124 H12M 0.9800
C124 H12N 0.9800
C125 H12O 0.9800
C125 H12P 0.9800
C125 H12Q 0.9800
O26 C135 1.381(3)
O26 C156 1.416(4)
O24 C131 1.380(4)
O24 C167 1.418(4)
O27 C137 1.385(3)
O27 C155 1.410(4)
O28 C142 1.375(3)
O28 C165 1.425(3)
O25 C143 1.383(3)
O25 C162 1.400(4)
O30 C128 1.378(3)
O30 C160 1.419(4)
O29 C138 1.382(3)
O29 C164 1.429(3)
O23 C157 1.375(4)
O23 C168 1.402(5)
O22 C166 1.228(4)
C126 C151 1.393(4)
C126 C142 1.404(4)
C126 C129 1.508(4)
C127 C143 1.393(4)
C127 C154 1.395(4)
C127 C147 1.510(4)
C128 C134 1.386(4)
C128 C139 1.396(4)
C129 C144 1.508(4)
C129 H12R 0.9900
C129 H12S 0.9900
C130 C142 1.385(4)
C130 C132 1.392(4)
C130 H130 0.9500
C131 C158 1.386(4)
C131 C145 1.395(4)
O21 C141 1.224(4)
C132 C137 1.396(4)
C132 C152 1.519(4)
C133 C143 1.391(4)
C133 C140 1.393(4)
C133 H133 0.9500
C134 C144 1.395(4)
C134 H134 0.9500
C135 C154 1.391(4)
C135 C140 1.395(4)
C136 C157 1.389(4)
C136 C145 1.390(4)
C136 H136 0.9500
C137 C151 1.388(4)
C138 C153 1.384(4)
C138 C144 1.395(4)
C139 C153 1.384(4)
C139 C150 1.518(4)
C140 C152 1.509(4)
C141 C159 1.480(4)
C141 C148 1.494(4)
C145 C147 1.519(4)
C146 C159 1.332(5)
C146 C166 1.492(5)
C146 C161 1.508(4)
C147 H14A 0.9900
C147 H14B 0.9900
C148 C163 1.335(4)
C148 C150 1.505(4)
C149 C158 1.393(4)
C149 C157 1.395(5)
C149 C161 1.522(4)
C150 H15A 0.9900
C150 H15B 0.9900
C151 H151 0.9500
C152 H15C 0.9900
C152 H15D 0.9900
C153 H153 0.9500
C154 H154 0.9500
C155 H15E 0.9800
C155 H15F 0.9800
C155 H15G 0.9800
C156 H15H 0.9800
C156 H15I 0.9800
C156 H15J 0.9800
C158 H158 0.9500
C159 H159 0.9500
C160 H16A 0.9800
C160 H16B 0.9800
C160 H16C 0.9800
C161 H16D 0.9900
C161 H16E 0.9900
C162 H16F 0.9800
C162 H16G 0.9800
C162 H16H 0.9800
C163 C166 1.470(5)
C163 H163 0.9500
C164 H16I 0.9800
C164 H16J 0.9800
C164 H16K 0.9800
C165 H16L 0.9800
C165 H16M 0.9800
C165 H16N 0.9800
C167 H16O 0.9800
C167 H16P 0.9800
C167 H16Q 0.9800
C168 H16R 0.9800
C168 H16S 0.9800
C168 H16T 0.9800
Cl5 C169 1.740(5)
Cl6 C169 1.714(5)
C169 H16U 0.9900
C169 H16V 0.9900
Cl12 C175 1.760(7)
Cl11 C175 1.711(7)
C170 H17A 0.9800
C170 H17B 0.9800
C170 H17C 0.9800
C171 H17D 0.9800
C171 H17E 0.9800
C171 H17F 0.9800
C172 H17G 0.9800
C172 H17H 0.9800
C172 H17I 0.9800
C173 H17J 0.9800
C173 H17K 0.9800
C173 H17L 0.9800
C174 H17M 0.9800
C174 H17N 0.9800
C174 H17O 0.9800
C175 H17P 0.9900
C175 H17Q 0.9900
Cl3 C177 1.750(4)
Cl8 C176 1.717(5)
Cl7 C176 1.742(5)
Cl4 C177 1.734(5)
Cl1 C178 1.706(5)
Cl2 C178 1.679(5)
C176 H17T 0.9900
C176 H17U 0.9900
C177 H17V 0.9900
C177 H17W 0.9900
C178 H17R 0.9900
C178 H17S 0.9900
